data_1572708
loop_
_publ_author_name
'Jin, Ke'
'Xiao, Zuo'
'Xie, Huidong'
'Shen, Xingxing'
'Wang, Jizheng'
'Chen, Xiangyu'
'Wang, Zhijie'
'Zhao, Zujin'
'Yan, Keyou'
'Ding, Yong'
'Ding, Liming'

_publ_section_title
;
 Tether-entangled conjugated helices.
;
_journal_issue 41
_journal_name_full 'Chemical science'
_journal_page_first 17128
_journal_page_last 17149
_journal_paper_doi 10.1039/d4sc04796f
_journal_volume 15
_journal_year 2024
_chemical_formula_moiety 'C102 H102 Br4 N10 O8, C H2 Cl2'
_chemical_formula_sum 'C103 H104 Br4 Cl2 N10 O8'
_chemical_formula_weight 2000.50
_space_group_crystal_system monoclinic
_space_group_IT_number 5
_space_group_name_Hall 'C 2y'
_space_group_name_H-M_alt 'C 1 2 1'
_atom_sites_solution_hydrogens geom
_atom_sites_solution_primary dual
_audit_creation_date 2024-04-30
_audit_creation_method
;
Olex2 1.3
(compiled 2020.02.04 svn.rd84adfe8 for OlexSys, GUI svn.r6032)
;
_audit_update_record
;
2024-05-11 deposited with the CCDC.	2024-09-27 downloaded from the CCDC.
;
_cell_angle_alpha 90
_cell_angle_beta 110.733(2)
_cell_angle_gamma 90
_cell_formula_units_Z 4
_cell_length_a 40.326(2)
_cell_length_b 20.5209(11)
_cell_length_c 16.0320(9)
_cell_measurement_reflns_used 9831
_cell_measurement_temperature 170.0
_cell_measurement_theta_max 47.242
_cell_measurement_theta_min 2.564
_cell_volume 12407.7(12)
_computing_cell_refinement 'SAINT V8.40B (?, 2016)'
_computing_data_reduction 'SAINT V8.40B (?, 2016)'
_computing_molecular_graphics 'Olex2 1.3 (Dolomanov et al., 2009)'
_computing_publication_material 'Olex2 1.3 (Dolomanov et al., 2009)'
_computing_structure_refinement 'SHELXL 2018/3 (Sheldrick, 2015)'
_computing_structure_solution 'SHELXT 2018/2 (Sheldrick, 2018)'
_diffrn_ambient_temperature 170.0
_diffrn_detector 'Bruker APEX2 area detector'
_diffrn_detector_area_resol_mean 7.9
_diffrn_detector_type 'CCD area detector'
_diffrn_measured_fraction_theta_full 0.998
_diffrn_measured_fraction_theta_max 0.997
_diffrn_measurement_device 'three-circle diffractometer'
_diffrn_measurement_device_type 'Bruker APEX2 microsource'
_diffrn_measurement_method '\w and \f scans'
_diffrn_radiation_monochromator 'mirror optics'
_diffrn_radiation_probe x-ray
_diffrn_radiation_type GaK\a
_diffrn_radiation_wavelength 1.34139
_diffrn_reflns_av_R_equivalents 0.0500
_diffrn_reflns_av_unetI/netI 0.0932
_diffrn_reflns_Laue_measured_fraction_full 0.998
_diffrn_reflns_Laue_measured_fraction_max 0.997
_diffrn_reflns_limit_h_max 52
_diffrn_reflns_limit_h_min -52
_diffrn_reflns_limit_k_max 22
_diffrn_reflns_limit_k_min -26
_diffrn_reflns_limit_l_max 20
_diffrn_reflns_limit_l_min -20
_diffrn_reflns_number 86570
_diffrn_reflns_point_group_measured_fraction_full 0.967
_diffrn_reflns_point_group_measured_fraction_max 0.944
_diffrn_reflns_theta_full 53.594
_diffrn_reflns_theta_max 60.709
_diffrn_reflns_theta_min 2.038
_diffrn_source 'microfocus sealed X-ray tube'
_diffrn_source_current 3.57
_diffrn_source_power 0.2495787
_diffrn_source_type 'Incoatec I\ms'
_diffrn_source_voltage 69.91
_exptl_absorpt_coefficient_mu 1.599
_exptl_absorpt_correction_T_max 0.7519
_exptl_absorpt_correction_T_min 0.6116
_exptl_absorpt_correction_type multi-scan
_exptl_absorpt_process_details
;
SADABS-2016/2 (Bruker,2016/2) was used for absorption correction.
wR2(int) was 0.0802 before and 0.0611 after correction.
The Ratio of minimum to maximum transmission is 0.8134.
The \l/2 correction factor is Not present.
;
_exptl_crystal_colour yellow
_exptl_crystal_colour_primary yellow
_exptl_crystal_density_diffrn 1.071
_exptl_crystal_description block
_exptl_crystal_F_000 4120
_exptl_crystal_size_max 0.18
_exptl_crystal_size_mid 0.15
_exptl_crystal_size_min 0.08
_refine_diff_density_max 0.402
_refine_diff_density_min -0.595
_refine_diff_density_rms 0.081
_refine_ls_abs_structure_details
;
 Flack x determined using 5330 quotients [(I+)-(I-)]/[(I+)+(I-)]
 (Parsons, Flack and Wagner, Acta Cryst. B69 (2013) 249-259).
;
_refine_ls_abs_structure_Flack 0.089(10)
_refine_ls_extinction_method none
_refine_ls_goodness_of_fit_ref 0.959
_refine_ls_hydrogen_treatment constr
_refine_ls_matrix_type full
_refine_ls_number_parameters 1132
_refine_ls_number_reflns 26967
_refine_ls_number_restraints 414
_refine_ls_restrained_S_all 0.976
_refine_ls_R_factor_all 0.1158
_refine_ls_R_factor_gt 0.0713
_refine_ls_shift/su_max 0.002
_refine_ls_shift/su_mean 0.000
_refine_ls_structure_factor_coef Fsqd
_refine_ls_weighting_details 'w=1/[\s^2^(Fo^2^)+(0.1308P)^2^] where P=(Fo^2^+2Fc^2^)/3'
_refine_ls_weighting_scheme calc
_refine_ls_wR_factor_gt 0.1911
_refine_ls_wR_factor_ref 0.2218
_reflns_Friedel_coverage 0.843
_reflns_Friedel_fraction_full 0.935
_reflns_Friedel_fraction_max 0.888
_reflns_number_gt 15529
_reflns_number_total 26967
_reflns_threshold_expression 'I > 2\s(I)'
_cod_data_source_file d4sc04796f2.cif
_cod_data_source_block 230505_j1_zwj_0m
_cod_depositor_comments 'Adding full bibliography for 1572702--1572708.cif.'
_cod_database_code 1572708
_shelx_shelxl_version_number 2018/3
_shelx_space_group_comment
;
The symmetry employed for this shelxl refinement is uniquely defined
by the following loop, which should always be used as a source of
symmetry information in preference to the above space-group names.
They are only intended as comments.
;
_shelx_estimated_absorpt_t_max 0.883
_shelx_estimated_absorpt_t_min 0.762
_olex2_refinement_description
;
1. Fixed Uiso
 At 1.2 times of:
  All C(H) groups, All C(H,H) groups, All N(H) groups
2. Restrained distances
 Cl0A-Cl2
 2.8 with sigma of 0.01
 Cl2-C33 = Cl0A-C33
 1.7 with sigma of 0.01
 C8-N03H
 2.5 with sigma of 0.01
 N03H-C6
 1.47 with sigma of 0.01
 C5-C1
 2.3 with sigma of 0.01
 C8-C1
 1.49 with sigma of 0.003
 C0AA-C8
 2.35 with sigma of 0.003
 C5-C0AA = C5-C4 = C4-C3 = C3-C11 = C1-C0AA = C8-C6
 1.45 with sigma of 0.003
 C5-C3
 2.45 with sigma of 0.003
 C6-C1
 2.45 with sigma of 0.003
 C4-C0AA
 2.45 with sigma of 0.01
 C1-C0AA
 1.47 with sigma of 0.01
 C8-C5
 3.12 with sigma of 0.01
 H4B-H03D_$1
 2.1 with sigma of 0.01
 Cl2-C33 \\sim Cl0A-C33
 with sigma of 0.02
3. Rigid bond restraints
 C8, C1
 with sigma for 1-2 distances of 0.001 and sigma for 1-3 distances of 0.001
 C4, C5
 with sigma for 1-2 distances of 0.001 and sigma for 1-3 distances of 0.001
4. Uiso/Uaniso restraints and constraints
C8 \\sim C1 \\sim C0AA \\sim C3 \\sim C4 \\sim C5 \\sim C6 \\sim N03H \\sim C11
\\sim C33 \\sim Cl0A \\sim Cl2 \\sim Br03 \\sim Br04 \\sim N029 \\sim C02Z
\\sim C03E \\sim C7 \\sim C2 \\sim C03A \\sim C034 \\sim N03H \\sim C8 \\sim
C11: within -3.5A with sigma of 0.01 and sigma for terminal atoms of 0.02
within -3.5A
5.a Secondary CH2 refined with riding coordinates:
 C023(H02A,H02B), C025(H02C,H02D), C028(H02E,H02F), C02A(H02G,H02H), C02B(H02I,
 H02J), C02C(H02K,H02L), C02E(H02M,H02N), C02F(H02O,H02P), C02G(H02Q,H02R),
 C02H(H02S,H02T), C02I(H02U,H02V), C02J(H02W,H02X), C02K(H02Y,H), C02L(H02Z,HA),
  C02N(H1,HB), C02O(H2,HC), C02P(H3,HD), C02Q(H4,HE), C02R(H5,HF), C02S(H6,HG),
 C02T(H7,HH), C02U(H8,HI), C02V(H9,HJ), C02W(H10,HK), C02X(H11,HL), C02Y(H12,
 HM), C030(H03A,H03B), C031(H03C,H03D), C033(H03E,H03F), C035(H03G,H03H),
 C036(H03I,H03J), C037(H03K,H03L), C8(H8A,H8B), C11(H11A,H11B), C33(H33A,H33B),
 C1(H1A,H1B), C0AA(H0AA,H0AB), C3(H3A,H3B), C4(H4A,H4B), C5(H5A,H5B), C6(H6A,
 H6B)
5.b Aromatic/amide H refined with riding coordinates:
 C00O(H00O), C00R(H00R), C00X(H00X), C011(H011), C018(H018), C01E(H01E),
 C01I(H01I), C01J(H01J), C01K(H01K), C01M(H01M), C01N(H01N), C01P(H01P),
 C01Q(H01Q), N01S(H01S), C01V(H01V), C01X(H01X), C01Z(H01Z), C024(H024),
 C02M(H02), C7(H7A), C034(H034), N03H(H03M)
5.c Fitted hexagon refined as free rotating group:
 C02Z(C03E,C7,C2,C03A,C034)
;
_olex2_submission_special_instructions 'No special instructions were received'

loop_
_space_group_symop_operation_xyz
'x, y, z'
'-x, y, -z'
'x+1/2, y+1/2, z'
'-x+1/2, y+1/2, -z'

loop_
_atom_site_label
_atom_site_type_symbol
_atom_site_fract_x
_atom_site_fract_y
_atom_site_fract_z
_atom_site_U_iso_or_equiv
_atom_site_adp_type
_atom_site_occupancy
_atom_site_site_symmetry_order
_atom_site_calc_flag
_atom_site_refinement_flags_posn
_atom_site_refinement_flags_adp
_atom_site_refinement_flags_occupancy
_atom_site_disorder_assembly
_atom_site_disorder_group
Br01 Br 0.61915(3) 0.42457(6) 1.13328(5) 0.0847(3) Uani 1 1 d . . . . .
Br02 Br 0.74051(2) 0.61804(7) 1.39321(5) 0.0911(3) Uani 1 1 d . . . . .
Br03 Br 0.17491(3) 0.42253(10) 0.25892(9) 0.1389(5) Uani 1 1 d . U . . .
Br04 Br 0.03319(5) 0.42019(14) -0.09962(13) 0.2019(11) Uani 1 1 d . U . . .
O005 O 0.39031(11) 0.5451(2) 0.0294(3) 0.0581(11) Uani 1 1 d . . . . .
O006 O 0.76322(11) 0.4943(3) 0.9484(3) 0.0660(12) Uani 1 1 d . . . . .
N007 N 0.43447(12) 0.5296(3) 0.1623(3) 0.0486(12) Uani 1 1 d . . . . .
O008 O 0.55414(13) 0.6861(3) 0.5269(3) 0.0690(13) Uani 1 1 d . . . . .
O009 O 0.35239(12) 0.2369(3) 0.2015(4) 0.0778(15) Uani 1 1 d . . . . .
O00A O 0.67882(16) 0.7364(3) 1.1256(3) 0.0766(14) Uani 1 1 d . . . . .
N00B N 0.51943(13) 0.3575(3) 0.4102(4) 0.0564(13) Uani 1 1 d . . . . .
O00D O 0.57152(12) 0.3327(3) 0.5184(4) 0.0750(14) Uani 1 1 d . . . . .
N00F N 0.30044(14) 0.2709(3) 0.1014(4) 0.0599(14) Uani 1 1 d . . . . .
N00G N 0.70865(13) 0.5010(3) 0.8395(4) 0.0583(14) Uani 1 1 d . . . . .
N00H N 0.59607(13) 0.6581(3) 0.6580(3) 0.0520(12) Uani 1 1 d . . . . .
C00I C 0.53220(14) 0.4919(3) 0.4513(4) 0.0461(14) Uani 1 1 d . . . . .
C00J C 0.50094(16) 0.4708(3) 0.3738(4) 0.0503(14) Uani 1 1 d . . . . .
N00K N 0.67801(15) 0.6545(3) 1.2172(3) 0.0573(14) Uani 1 1 d . . . . .
O00L O 0.09953(13) 0.2208(3) -0.0944(4) 0.0847(17) Uani 1 1 d . . . . .
C00M C 0.45043(15) 0.4911(3) 0.2388(4) 0.0447(13) Uani 1 1 d . . . . .
C00N C 0.54940(18) 0.3731(4) 0.4780(5) 0.0636(18) Uani 1 1 d . . . . .
C00O C 0.63888(14) 0.6234(4) 0.8024(4) 0.0519(14) Uani 1 1 d . . . . .
H00O H 0.634445 0.661721 0.830087 0.062 Uiso 1 1 calc R U . . .
C00P C 0.59093(15) 0.5258(3) 0.6040(4) 0.0510(15) Uani 1 1 d . . . . .
C00Q C 0.56644(15) 0.5729(3) 0.5542(4) 0.0489(14) Uani 1 1 d . . . . .
C00R C 0.53793(14) 0.5564(3) 0.4774(4) 0.0474(14) Uani 1 1 d . . . . .
H00R H 0.522528 0.589306 0.443193 0.057 Uiso 1 1 calc R U . . .
C00S C 0.43794(14) 0.4280(3) 0.2448(4) 0.0481(13) Uani 1 1 d . . . . .
C00T C 0.33460(16) 0.2798(3) 0.1507(5) 0.0593(17) Uani 1 1 d . . . . .
C00U C 0.40308(14) 0.4127(3) 0.1843(4) 0.0471(14) Uani 1 1 d . . . . .
C00V C 0.40264(15) 0.5126(3) 0.0972(4) 0.0493(14) Uani 1 1 d . . . . .
C00W C 0.69706(16) 0.6353(3) 1.0915(4) 0.0532(15) Uani 1 1 d . . . . .
C00X C 0.64821(15) 0.5069(4) 0.7268(4) 0.0525(15) Uani 1 1 d . . . . .
H00X H 0.650451 0.465342 0.703177 0.063 Uiso 1 1 calc R U . . .
C00Y C 0.61909(16) 0.5453(4) 0.6840(4) 0.0544(15) Uani 1 1 d . . . . .
C00Z C 0.35105(14) 0.3422(3) 0.1397(4) 0.0510(14) Uani 1 1 d . . . . .
C010 C 0.49339(15) 0.4035(3) 0.3641(4) 0.0488(14) Uani 1 1 d . . . . .
C011 C 0.48009(13) 0.5143(3) 0.3102(4) 0.0442(13) Uani 1 1 d . . . . .
H011 H 0.485753 0.559396 0.314825 0.053 Uiso 1 1 calc R U . . .
C012 C 0.61763(14) 0.6101(3) 0.7164(4) 0.0473(13) Uani 1 1 d . . . . .
C013 C 0.66641(15) 0.5834(4) 0.8502(4) 0.0557(16) Uani 1 1 d . . . . .
N014 N 0.22431(15) 0.4166(3) -0.1937(4) 0.0734(18) Uani 1 1 d . . . . .
C015 C 0.27864(15) 0.3166(3) 0.0412(4) 0.0490(14) Uani 1 1 d . . . . .
C016 C 0.55412(15) 0.4435(4) 0.5024(4) 0.0555(17) Uani 1 1 d . . . . .
C017 C 0.38537(15) 0.4529(3) 0.1133(4) 0.0515(15) Uani 1 1 d . . . . .
C018 C 0.27679(17) 0.4044(3) -0.0623(4) 0.0565(16) Uani 1 1 d . . . . .
H018 H 0.288138 0.438264 -0.082578 0.068 Uiso 1 1 calc R U . . .
C019 C 0.68808(15) 0.5928(3) 0.9440(4) 0.0562(16) Uani 1 1 d . . . . .
C01A C 0.73260(16) 0.5140(3) 0.9232(4) 0.0538(15) Uani 1 1 d . . . . .
C01B C 0.18476(16) 0.3495(3) -0.1044(4) 0.0595(17) Uani 1 1 d . . . . .
C01C C 0.68070(16) 0.5870(3) 1.2389(4) 0.0538(16) Uani 1 1 d . . . . .
C01E C 0.24250(16) 0.3143(3) 0.0067(4) 0.0555(15) Uani 1 1 d . . . . .
H01E H 0.230432 0.286037 0.033369 0.067 Uiso 1 1 calc R U . . .
C01F C 0.33316(14) 0.3841(3) 0.0696(4) 0.0465(13) Uani 1 1 d . . . . .
C01H C 0.57187(17) 0.6429(3) 0.5780(4) 0.0546(16) Uani 1 1 d . . . . .
C01I C 0.35099(15) 0.4394(3) 0.0567(4) 0.0517(15) Uani 1 1 d . . . . .
H01I H 0.339483 0.468110 0.008671 0.062 Uiso 1 1 calc R U . . .
C01J C 0.16242(15) 0.3166(3) -0.0652(5) 0.0553(16) Uani 1 1 d . . . . .
H01J H 0.172599 0.291513 -0.012485 0.066 Uiso 1 1 calc R U . . .
C01K C 0.58436(15) 0.4603(3) 0.5775(4) 0.0498(14) Uani 1 1 d . . . . .
H01K H 0.600200 0.427299 0.609799 0.060 Uiso 1 1 calc R U . . .
C01L C 0.67461(15) 0.5292(3) 0.8052(4) 0.0522(15) Uani 1 1 d . . . . .
C01M C 0.46032(16) 0.3841(4) 0.3051(4) 0.0535(15) Uani 1 1 d . . . . .
H01M H 0.452889 0.340249 0.305953 0.064 Uiso 1 1 calc R U . . .
C01N C 0.38574(16) 0.3544(3) 0.1950(4) 0.0520(15) Uani 1 1 d . . . . .
H01N H 0.397939 0.323972 0.240047 0.062 Uiso 1 1 calc R U . . .
C01O C 0.24194(17) 0.3912(4) -0.1079(4) 0.0594(16) Uani 1 1 d . . . . .
C01P C 0.67815(15) 0.6337(4) 1.0006(4) 0.0542(16) Uani 1 1 d . . . . .
H01P H 0.658010 0.661055 0.976303 0.065 Uiso 1 1 calc R U . . .
C01Q C 0.65653(19) 0.5434(4) 1.1821(5) 0.0601(17) Uani 1 1 d . . . . .
H01Q H 0.642164 0.556839 1.123794 0.072 Uiso 1 1 calc R U . . .
C01R C 0.12636(16) 0.3218(4) -0.1043(5) 0.0600(17) Uani 1 1 d . . . . .
N01S N 0.66681(19) 0.4019(3) 1.3321(4) 0.0754(17) Uani 1 1 d . . . . .
H01S H 0.665145 0.365402 1.302100 0.091 Uiso 1 1 calc R U . . .
C01T C 0.71973(15) 0.5574(4) 0.9816(4) 0.0525(15) Uani 1 1 d . . . . .
C01U C 0.22265(17) 0.3518(4) -0.0665(4) 0.0605(17) Uani 1 1 d . . . . .
C01V C 0.72861(17) 0.5985(3) 1.1267(4) 0.0569(16) Uani 1 1 d . . . . .
H01V H 0.741817 0.599458 1.188949 0.068 Uiso 1 1 calc R U . . .
C01W C 0.29613(16) 0.3689(3) 0.0140(4) 0.0541(15) Uani 1 1 d . . . . .
C01X C 0.69971(18) 0.5030(4) 1.3489(4) 0.0664(19) Uani 1 1 d . . . . .
H01X H 0.715840 0.489056 1.405185 0.080 Uiso 1 1 calc R U . . .
C01Y C 0.68384(19) 0.6804(5) 1.1463(5) 0.068(2) Uani 1 1 d . . . . .
C01Z C 0.74036(16) 0.5608(4) 1.0705(4) 0.0581(17) Uani 1 1 d . . . . .
H01Z H 0.762203 0.537884 1.093100 0.070 Uiso 1 1 calc R U . . .
C020 C 0.1677(2) 0.3873(4) -0.1844(5) 0.073(2) Uani 1 1 d . . . . .
C021 C 0.7025(2) 0.5656(4) 1.3187(5) 0.069(2) Uani 1 1 d . . . . .
C022 C 0.10386(17) 0.2775(5) -0.0709(5) 0.071(2) Uani 1 1 d . . . . .
C023 C 0.28744(18) 0.2015(4) 0.0910(6) 0.072(2) Uani 1 1 d . . . . .
H02A H 0.297884 0.178827 0.149006 0.086 Uiso 1 1 calc R U . . .
H02B H 0.261362 0.201497 0.074929 0.086 Uiso 1 1 calc R U . . .
C024 C 0.1308(2) 0.3909(5) -0.2190(7) 0.095(3) Uani 1 1 d . . . . .
H024 H 0.119513 0.413955 -0.273062 0.113 Uiso 1 1 calc R U . . .
C025 C 0.4996(2) 0.4341(5) 0.1312(5) 0.084(2) Uani 1 1 d . . . . .
H02C H 0.499578 0.417464 0.073206 0.101 Uiso 1 1 calc R U . . .
H02D H 0.475365 0.427940 0.132059 0.101 Uiso 1 1 calc R U . . .
C026 C 0.6534(2) 0.4814(4) 1.2102(4) 0.0620(17) Uani 1 1 d . . . . .
C027 C 0.6732(2) 0.4601(4) 1.2970(5) 0.0659(18) Uani 1 1 d . . . . .
C028 C 0.5072(2) 0.5080(5) 0.1349(6) 0.080(2) Uani 1 1 d . . . . .
H02E H 0.515805 0.521323 0.198382 0.096 Uiso 1 1 calc R U . . .
H02F H 0.526979 0.515028 0.112872 0.096 Uiso 1 1 calc R U . . .
N029 N 0.0871(3) 0.3018(7) -0.0180(8) 0.146(3) Uani 1 1 d . U . . .
C02A C 0.2551(4) 0.3697(6) -0.2942(7) 0.119(4) Uani 1 1 d . . . . .
H02G H 0.233242 0.345073 -0.326867 0.143 Uiso 1 1 calc R U . . .
H02H H 0.265024 0.385356 -0.338904 0.143 Uiso 1 1 calc R U . . .
C02B C 0.6643(2) 0.7016(4) 1.2696(6) 0.076(2) Uani 1 1 d . . . . .
H02I H 0.644968 0.727632 1.227121 0.092 Uiso 1 1 calc R U . . .
H02J H 0.683644 0.732096 1.301666 0.092 Uiso 1 1 calc R U . . .
C02C C 0.5169(2) 0.2906(4) 0.3708(6) 0.076(2) Uani 1 1 d . . . . .
H02K H 0.528403 0.258979 0.419127 0.091 Uiso 1 1 calc R U . . .
H02L H 0.491597 0.278279 0.343296 0.091 Uiso 1 1 calc R U . . .
O02D O 0.17292(18) 0.4301(5) -0.3123(5) 0.144(4) Uani 1 1 d . . . . .
C02E C 0.2443(2) 0.4302(5) -0.2518(5) 0.087(3) Uani 1 1 d . . . . .
H02M H 0.266134 0.454178 -0.216878 0.104 Uiso 1 1 calc R U . . .
H02N H 0.229959 0.459324 -0.300359 0.104 Uiso 1 1 calc R U . . .
C02F C 0.6066(2) 0.7263(4) 0.6767(5) 0.069(2) Uani 1 1 d . . . . .
H02O H 0.617879 0.732261 0.741989 0.082 Uiso 1 1 calc R U . . .
H02P H 0.585128 0.754079 0.655877 0.082 Uiso 1 1 calc R U . . .
C02G C 0.4785(2) 0.5519(5) 0.0859(5) 0.075(2) Uani 1 1 d . . . . .
H02Q H 0.462535 0.528280 0.033088 0.090 Uiso 1 1 calc R U . . .
H02R H 0.488833 0.588838 0.063837 0.090 Uiso 1 1 calc R U . . .
C02H C 0.2962(2) 0.1658(4) 0.0243(8) 0.086(3) Uani 1 1 d . . . . .
H02S H 0.292579 0.118894 0.032690 0.103 Uiso 1 1 calc R U . . .
H02T H 0.321825 0.172047 0.036124 0.103 Uiso 1 1 calc R U . . .
C02I C 0.5337(3) 0.2863(5) 0.3031(7) 0.093(3) Uani 1 1 d . . . . .
H02U H 0.535214 0.239692 0.288732 0.112 Uiso 1 1 calc R U . . .
H02V H 0.558263 0.302862 0.329815 0.112 Uiso 1 1 calc R U . . .
C02J C 0.6248(2) 0.5414(4) 1.4205(6) 0.074(2) Uani 1 1 d . . . . .
H02W H 0.649902 0.544247 1.425574 0.088 Uiso 1 1 calc R U . . .
H02X H 0.624150 0.537441 1.481491 0.088 Uiso 1 1 calc R U . . .
C02K C 0.72208(18) 0.4647(4) 0.7787(4) 0.0626(18) Uani 1 1 d . . . . .
H02Y H 0.702440 0.438505 0.737701 0.075 Uiso 1 1 calc R U . . .
H H 0.740645 0.434079 0.814323 0.075 Uiso 1 1 calc R U . . .
C02L C 0.45548(19) 0.5803(4) 0.1374(4) 0.0655(19) Uani 1 1 d . . . . .
H02Z H 0.471163 0.602244 0.192098 0.079 Uiso 1 1 calc R U . . .
HA H 0.439151 0.613467 0.099687 0.079 Uiso 1 1 calc R U . . .
C02M C 0.1100(2) 0.3612(4) -0.1756(6) 0.082(2) Uani 1 1 d . . . . .
H02 H 0.085149 0.368378 -0.195494 0.098 Uiso 1 1 calc R U . . .
C02N C 0.6240(2) 0.4146(5) 1.4103(6) 0.084(2) Uani 1 1 d . . . . .
H1 H 0.622309 0.412189 1.470356 0.100 Uiso 1 1 calc R U . . .
HB H 0.609066 0.379270 1.373948 0.100 Uiso 1 1 calc R U . . .
C02O C 0.6054(3) 0.6048(5) 1.3771(6) 0.092(3) Uani 1 1 d . . . . .
H2 H 0.579549 0.595991 1.353098 0.111 Uiso 1 1 calc R U . . .
HC H 0.609670 0.638269 1.424253 0.111 Uiso 1 1 calc R U . . .
C02P C 0.2810(3) 0.3234(6) -0.2341(7) 0.101(3) Uani 1 1 d . . . . .
H3 H 0.295112 0.304293 -0.267367 0.122 Uiso 1 1 calc R U . . .
HD H 0.297479 0.348627 -0.183778 0.122 Uiso 1 1 calc R U . . .
C02Q C 0.2919(3) 0.2321(4) -0.1211(8) 0.098(3) Uani 1 1 d . . . . .
H4 H 0.306088 0.263568 -0.075771 0.118 Uiso 1 1 calc R U . . .
HE H 0.308394 0.208634 -0.143795 0.118 Uiso 1 1 calc R U . . .
C02R C 0.5152(3) 0.3232(6) 0.2154(7) 0.104(3) Uani 1 1 d . . . . .
H5 H 0.518581 0.297830 0.166480 0.125 Uiso 1 1 calc R U . . .
HF H 0.489450 0.323764 0.204406 0.125 Uiso 1 1 calc R U . . .
C02S C 0.7105(2) 0.5494(5) 0.6508(6) 0.087(3) Uani 1 1 d . . . . .
H6 H 0.717994 0.551847 0.598425 0.104 Uiso 1 1 calc R U . . .
HG H 0.686954 0.528077 0.631543 0.104 Uiso 1 1 calc R U . . .
C02T C 0.2760(3) 0.1824(5) -0.0743(7) 0.099(3) Uani 1 1 d . . . . .
H7 H 0.272464 0.141201 -0.108486 0.119 Uiso 1 1 calc R U . . .
HH H 0.252250 0.198366 -0.079169 0.119 Uiso 1 1 calc R U . . .
C02U C 0.6083(2) 0.4811(5) 1.3676(6) 0.090(3) Uani 1 1 d . . . . .
H8 H 0.610746 0.484077 1.308396 0.108 Uiso 1 1 calc R U . . .
HI H 0.582629 0.481223 1.357630 0.108 Uiso 1 1 calc R U . . .
C02V C 0.7071(2) 0.6184(5) 0.6823(6) 0.087(2) Uani 1 1 d . . . . .
H9 H 0.728527 0.643532 0.686319 0.104 Uiso 1 1 calc R U . . .
HJ H 0.705830 0.616281 0.742847 0.104 Uiso 1 1 calc R U . . .
C02W C 0.6628(2) 0.4013(4) 1.4198(5) 0.077(2) Uani 1 1 d . . . . .
H10 H 0.678329 0.434973 1.458453 0.093 Uiso 1 1 calc R U . . .
HK H 0.670224 0.358353 1.448408 0.093 Uiso 1 1 calc R U . . .
C02X C 0.6735(2) 0.6551(5) 0.6188(8) 0.095(3) Uani 1 1 d . . . . .
H11 H 0.652341 0.626767 0.604751 0.114 Uiso 1 1 calc R U . . .
HL H 0.676820 0.666505 0.562311 0.114 Uiso 1 1 calc R U . . .
C02Y C 0.7374(2) 0.5068(5) 0.7235(6) 0.080(2) Uani 1 1 d . . . . .
H12 H 0.749650 0.477975 0.694116 0.096 Uiso 1 1 calc R U . . .
HM H 0.755496 0.535817 0.764401 0.096 Uiso 1 1 calc R U . . .
C02Z C 0.0973(2) 0.3651(5) 0.0232(6) 0.147(3) Uani 1 1 d G U . . .
C03E C 0.0728(2) 0.4155(6) 0.0067(5) 0.156(3) Uani 1 1 d G U . . .
C7 C 0.0779(2) 0.4659(5) 0.0678(6) 0.167(3) Uani 1 1 d G U . . .
H7A H 0.061159 0.500319 0.056526 0.200 Uiso 1 1 calc R U . . .
C2 C 0.1077(2) 0.4660(5) 0.1455(6) 0.161(3) Uani 1 1 d G U . . .
C03A C 0.1322(2) 0.4157(5) 0.1621(5) 0.142(3) Uani 1 1 d G U . . .
C034 C 0.1270(2) 0.3652(5) 0.1009(6) 0.147(3) Uani 1 1 d G U . . .
H034 H 0.143827 0.330816 0.112183 0.176 Uiso 1 1 calc R U . . .
C030 C 0.5263(2) 0.3899(5) 0.2089(6) 0.085(3) Uani 1 1 d . . . . .
H03A H 0.549371 0.388482 0.200081 0.102 Uiso 1 1 calc R U . . .
H03B H 0.530264 0.411742 0.266673 0.102 Uiso 1 1 calc R U . . .
C031 C 0.6161(2) 0.6327(4) 1.3027(6) 0.078(2) Uani 1 1 d . . . . .
H03C H 0.618670 0.596638 1.264418 0.094 Uiso 1 1 calc R U . . .
H03D H 0.597021 0.661802 1.265326 0.094 Uiso 1 1 calc R U . . .
C032 C 0.1880(2) 0.4132(4) -0.2330(5) 0.083(3) Uani 1 1 d . . . . .
C033 C 0.2665(3) 0.2699(4) -0.1969(7) 0.093(3) Uani 1 1 d . . . . .
H03E H 0.254769 0.238979 -0.245804 0.111 Uiso 1 1 calc R U . . .
H03F H 0.247940 0.288141 -0.176634 0.111 Uiso 1 1 calc R U . . .
C035 C 0.6678(3) 0.7222(5) 0.6699(8) 0.114(4) Uani 1 1 d . . . . .
H03G H 0.673004 0.712414 0.733709 0.137 Uiso 1 1 calc R U . . .
H03H H 0.684975 0.755648 0.666275 0.137 Uiso 1 1 calc R U . . .
C036 C 0.6504(2) 0.6705(5) 1.3369(5) 0.078(2) Uani 1 1 d . . . . .
H03I H 0.669015 0.640793 1.374727 0.094 Uiso 1 1 calc R U . . .
H03J H 0.647483 0.705569 1.376218 0.094 Uiso 1 1 calc R U . . .
C037 C 0.6322(3) 0.7486(5) 0.6319(8) 0.096(3) Uani 1 1 d . . . . .
H03K H 0.622297 0.736360 0.568121 0.116 Uiso 1 1 calc R U . . .
H03L H 0.633753 0.796769 0.635013 0.116 Uiso 1 1 calc R U . . .
N03H N 0.1098(3) 0.5078(8) 0.2195(9) 0.179(3) Uani 1 1 d D U . . .
H03M H 0.130221 0.524325 0.253980 0.215 Uiso 1 1 calc R U . . .
C8 C 0.0507(3) 0.4708(6) 0.2095(9) 0.202(4) Uani 1 1 d D U . . .
H8A H 0.055009 0.443206 0.163584 0.243 Uiso 1 1 calc R U . . .
H8B H 0.027017 0.490827 0.182145 0.243 Uiso 1 1 calc R U . . .
C11 C 0.0574(4) 0.2703(9) 0.0013(8) 0.162(3) Uani 1 1 d D U . . .
H11A H 0.035451 0.291184 -0.038870 0.194 Uiso 1 1 calc R U . . .
H11B H 0.056668 0.224545 -0.018986 0.194 Uiso 1 1 calc R U . . .
Cl0A Cl 0.2586(2) 0.2849(5) 0.2694(6) 0.267(4) Uani 1 1 d D U . . .
Cl2 Cl 0.3310(2) 0.3252(4) 0.3653(5) 0.250(3) Uani 1 1 d D U . . .
C33 C 0.3009(4) 0.2654(9) 0.333(2) 0.282(10) Uani 1 1 d D U . . .
H33A H 0.300281 0.243268 0.387206 0.339 Uiso 1 1 calc R U . . .
H33B H 0.309503 0.233125 0.299357 0.339 Uiso 1 1 calc R U . . .
C1 C 0.0507(4) 0.4287(6) 0.2847(10) 0.217(4) Uani 1 1 d D U . . .
H1A H 0.060517 0.452764 0.341683 0.260 Uiso 1 1 calc R U . . .
H1B H 0.026171 0.415145 0.276507 0.260 Uiso 1 1 calc R U . . .
C0AA C 0.0722(4) 0.3725(6) 0.2859(9) 0.207(4) Uani 1 1 d D U . . .
H0AA H 0.080934 0.353462 0.346532 0.248 Uiso 1 1 calc R U . . .
H0AB H 0.092983 0.385851 0.270852 0.248 Uiso 1 1 calc R U . . .
C3 C 0.0540(4) 0.2674(9) 0.0886(7) 0.182(4) Uani 1 1 d D U . . .
H3A H 0.029517 0.282973 0.076353 0.218 Uiso 1 1 calc R U . . .
H3B H 0.053236 0.220031 0.099171 0.218 Uiso 1 1 calc R U . . .
C4 C 0.0729(3) 0.2926(6) 0.1767(8) 0.180(3) Uani 1 1 d D U . . .
H4A H 0.090606 0.324563 0.172249 0.216 Uiso 1 1 calc R U . . .
H4B H 0.086146 0.256206 0.214386 0.216 Uiso 1 1 calc DR U . . .
C5 C 0.0520(4) 0.3237(6) 0.2223(9) 0.203(4) Uani 1 1 d D U . . .
H5A H 0.043354 0.290175 0.254157 0.243 Uiso 1 1 calc R U . . .
H5B H 0.031037 0.344635 0.177830 0.243 Uiso 1 1 calc R U . . .
C6 C 0.0771(4) 0.5218(6) 0.2352(12) 0.198(4) Uani 1 1 d D U . . .
H6A H 0.083024 0.530847 0.299495 0.237 Uiso 1 1 calc R U . . .
H6B H 0.066496 0.561894 0.202157 0.237 Uiso 1 1 calc R U . . .

loop_
_atom_site_aniso_label
_atom_site_aniso_U_11
_atom_site_aniso_U_22
_atom_site_aniso_U_33
_atom_site_aniso_U_23
_atom_site_aniso_U_13
_atom_site_aniso_U_12
Br01 0.1070(7) 0.0855(6) 0.0603(4) -0.0122(4) 0.0280(4) -0.0318(5)
Br02 0.0725(5) 0.1275(8) 0.0549(4) 0.0006(5) -0.0001(4) -0.0287(5)
Br03 0.0918(7) 0.1968(14) 0.0949(8) -0.0322(9) -0.0080(6) 0.0091(9)
Br04 0.1175(11) 0.273(2) 0.1441(13) -0.0886(16) -0.0407(10) 0.0587(14)
O005 0.048(2) 0.072(3) 0.043(2) 0.006(2) 0.0033(19) 0.000(2)
O006 0.040(2) 0.090(3) 0.055(3) 0.005(2) 0.001(2) 0.003(2)
N007 0.041(2) 0.064(3) 0.033(2) 0.003(2) 0.004(2) -0.004(2)
O008 0.057(3) 0.074(3) 0.056(3) -0.003(2) -0.005(2) 0.002(2)
O009 0.046(2) 0.070(3) 0.091(4) 0.021(3) -0.008(2) -0.001(2)
O00A 0.103(4) 0.070(4) 0.058(3) -0.013(3) 0.029(3) -0.018(3)
N00B 0.047(3) 0.052(3) 0.055(3) -0.001(2) -0.001(2) -0.001(2)
O00D 0.049(2) 0.070(3) 0.079(3) 0.012(3) -0.010(2) -0.001(2)
N00F 0.046(3) 0.059(3) 0.064(3) 0.013(3) 0.006(2) 0.001(2)
N00G 0.037(2) 0.085(4) 0.051(3) -0.004(3) 0.013(2) 0.004(3)
N00H 0.041(2) 0.060(3) 0.046(3) -0.006(2) 0.004(2) -0.004(2)
C00I 0.036(3) 0.066(4) 0.035(3) 0.003(3) 0.011(2) 0.000(3)
C00J 0.041(3) 0.061(4) 0.043(3) -0.008(3) 0.009(3) -0.005(3)
N00K 0.066(3) 0.074(4) 0.030(2) -0.010(2) 0.016(2) -0.011(3)
O00L 0.055(3) 0.090(4) 0.109(5) -0.029(4) 0.029(3) -0.018(3)
C00M 0.043(3) 0.047(3) 0.038(3) 0.001(2) 0.007(2) 0.003(2)
C00N 0.050(4) 0.060(4) 0.070(4) 0.009(3) 0.007(3) -0.005(3)
C00O 0.041(3) 0.078(4) 0.034(3) -0.007(3) 0.010(2) -0.007(3)
C00P 0.043(3) 0.076(5) 0.037(3) 0.003(3) 0.018(3) -0.002(3)
C00Q 0.038(3) 0.066(4) 0.038(3) -0.003(3) 0.008(2) -0.002(3)
C00R 0.034(3) 0.067(4) 0.034(3) -0.006(3) 0.003(2) -0.003(3)
C00S 0.040(3) 0.064(4) 0.038(3) 0.005(3) 0.009(2) 0.000(3)
C00T 0.040(3) 0.060(4) 0.070(4) 0.014(3) 0.009(3) 0.001(3)
C00U 0.036(3) 0.067(4) 0.036(3) 0.002(3) 0.010(2) -0.006(3)
C00V 0.045(3) 0.064(4) 0.036(3) -0.002(3) 0.010(2) -0.003(3)
C00W 0.046(3) 0.067(4) 0.037(3) -0.003(3) 0.002(2) -0.013(3)
C00X 0.042(3) 0.071(4) 0.036(3) -0.004(3) 0.005(2) 0.008(3)
C00Y 0.051(3) 0.072(4) 0.039(3) 0.005(3) 0.015(3) -0.006(3)
C00Z 0.033(3) 0.064(4) 0.047(3) 0.002(3) 0.004(2) -0.007(3)
C010 0.044(3) 0.059(4) 0.036(3) 0.000(3) 0.004(2) -0.003(3)
C011 0.030(2) 0.058(4) 0.039(3) -0.006(3) 0.005(2) -0.011(2)
C012 0.041(3) 0.054(4) 0.037(3) -0.004(3) 0.002(2) 0.009(3)
C013 0.035(3) 0.080(5) 0.046(3) -0.012(3) 0.008(3) -0.007(3)
N014 0.060(3) 0.071(4) 0.062(3) 0.026(3) -0.012(3) -0.015(3)
C015 0.042(3) 0.057(4) 0.039(3) 0.004(3) 0.004(2) 0.002(3)
C016 0.038(3) 0.085(5) 0.042(3) 0.002(3) 0.012(3) -0.010(3)
C017 0.041(3) 0.062(4) 0.048(3) -0.003(3) 0.011(3) -0.011(3)
C018 0.057(4) 0.054(4) 0.051(3) 0.005(3) 0.010(3) -0.015(3)
C019 0.037(3) 0.076(4) 0.047(3) 0.003(3) 0.004(3) -0.015(3)
C01A 0.045(3) 0.070(4) 0.038(3) 0.010(3) 0.004(3) 0.004(3)
C01B 0.040(3) 0.062(4) 0.054(4) 0.005(3) -0.011(3) -0.009(3)
C01C 0.048(3) 0.072(5) 0.036(3) -0.007(3) 0.009(3) -0.010(3)
C01E 0.045(3) 0.058(4) 0.051(3) 0.004(3) 0.002(3) -0.006(3)
C01F 0.035(3) 0.053(4) 0.042(3) -0.002(3) 0.002(2) -0.012(2)
C01H 0.053(3) 0.068(4) 0.037(3) -0.002(3) 0.009(3) -0.002(3)
C01I 0.045(3) 0.062(4) 0.040(3) -0.002(3) 0.005(2) 0.000(3)
C01J 0.034(3) 0.058(4) 0.061(4) -0.003(3) 0.001(3) -0.002(3)
C01K 0.035(3) 0.065(4) 0.046(3) 0.003(3) 0.011(2) -0.008(3)
C01L 0.036(3) 0.067(4) 0.047(3) 0.000(3) 0.005(3) 0.002(3)
C01M 0.041(3) 0.068(4) 0.047(3) 0.009(3) 0.010(3) -0.007(3)
C01N 0.042(3) 0.064(4) 0.040(3) -0.001(3) 0.001(2) 0.004(3)
C01O 0.050(3) 0.072(4) 0.042(3) 0.004(3) -0.001(3) -0.004(3)
C01P 0.042(3) 0.084(5) 0.033(3) -0.009(3) 0.010(2) -0.014(3)
C01Q 0.067(4) 0.072(5) 0.048(3) -0.007(3) 0.030(3) -0.002(3)
C01R 0.040(3) 0.070(4) 0.056(4) -0.014(3) -0.001(3) 0.001(3)
N01S 0.105(5) 0.067(4) 0.066(4) -0.004(3) 0.045(4) 0.001(3)
C01T 0.034(3) 0.076(4) 0.042(3) -0.003(3) 0.008(2) -0.003(3)
C01U 0.047(3) 0.069(4) 0.054(4) 0.000(3) 0.003(3) -0.002(3)
C01V 0.056(3) 0.073(4) 0.035(3) 0.001(3) 0.009(3) -0.009(3)
C01W 0.037(3) 0.071(4) 0.045(3) 0.003(3) 0.003(3) -0.003(3)
C01X 0.053(4) 0.106(6) 0.038(3) 0.003(4) 0.013(3) -0.003(4)
C01Y 0.056(4) 0.090(6) 0.042(4) -0.013(4) -0.001(3) -0.017(4)
C01Z 0.042(3) 0.084(5) 0.043(3) 0.010(3) 0.009(3) -0.008(3)
C020 0.059(4) 0.062(4) 0.068(4) 0.013(4) -0.012(4) -0.003(3)
C021 0.063(4) 0.104(6) 0.046(4) -0.002(4) 0.025(3) -0.013(4)
C022 0.036(3) 0.098(6) 0.074(5) -0.020(4) 0.013(3) 0.000(3)
C023 0.047(3) 0.074(5) 0.074(5) 0.016(4) -0.004(3) -0.017(3)
C024 0.060(4) 0.084(6) 0.098(6) 0.020(5) -0.023(5) 0.005(4)
C025 0.081(5) 0.120(7) 0.066(5) -0.014(5) 0.043(4) 0.007(5)
C026 0.073(4) 0.069(5) 0.046(4) 0.000(3) 0.024(3) -0.009(3)
C027 0.062(4) 0.073(5) 0.066(4) -0.004(4) 0.027(4) 0.005(3)
C028 0.072(5) 0.116(7) 0.065(5) 0.012(5) 0.038(4) -0.004(5)
N029 0.092(4) 0.208(6) 0.125(5) -0.076(5) 0.023(4) -0.004(5)
C02A 0.152(10) 0.130(9) 0.065(5) -0.005(6) 0.024(6) -0.087(8)
C02B 0.080(5) 0.068(5) 0.085(5) 0.001(4) 0.033(4) -0.008(4)
C02C 0.057(4) 0.065(5) 0.081(5) -0.012(4) -0.005(4) -0.004(3)
O02D 0.087(4) 0.178(7) 0.099(5) 0.068(5) -0.051(4) -0.067(5)
C02E 0.074(5) 0.105(7) 0.051(4) 0.018(5) -0.017(4) -0.041(5)
C02F 0.067(4) 0.059(4) 0.061(4) -0.019(3) -0.001(3) 0.003(3)
C02G 0.075(5) 0.096(6) 0.062(4) 0.009(4) 0.033(4) -0.018(4)
C02H 0.064(5) 0.063(5) 0.127(8) -0.002(5) 0.030(5) -0.011(4)
C02I 0.084(6) 0.079(6) 0.107(7) -0.019(5) 0.023(6) -0.004(5)
C02J 0.070(5) 0.095(6) 0.070(5) 0.003(4) 0.041(4) 0.006(4)
C02K 0.052(3) 0.085(5) 0.041(3) -0.012(3) 0.003(3) 0.018(3)
C02L 0.068(4) 0.080(5) 0.035(3) 0.008(3) 0.002(3) -0.020(4)
C02M 0.055(4) 0.066(5) 0.101(6) 0.001(4) -0.002(4) -0.002(4)
C02N 0.101(6) 0.092(6) 0.066(5) 0.026(4) 0.041(4) 0.013(5)
C02O 0.116(7) 0.106(7) 0.079(5) 0.015(5) 0.063(5) 0.017(6)
C02P 0.123(8) 0.115(8) 0.070(6) -0.014(6) 0.038(6) -0.041(7)
C02Q 0.128(8) 0.058(5) 0.130(9) -0.009(5) 0.071(7) -0.022(5)
C02R 0.089(6) 0.110(8) 0.094(7) -0.039(6) 0.010(5) 0.010(6)
C02S 0.064(5) 0.126(8) 0.069(5) -0.028(5) 0.022(4) -0.011(5)
C02T 0.119(8) 0.064(5) 0.111(8) -0.012(5) 0.037(6) -0.027(5)
C02U 0.055(4) 0.137(8) 0.083(6) 0.032(6) 0.031(4) 0.012(5)
C02V 0.089(5) 0.107(7) 0.072(5) -0.011(5) 0.037(4) -0.012(5)
C02W 0.092(5) 0.086(6) 0.066(5) 0.018(4) 0.042(4) 0.005(4)
C02X 0.064(5) 0.100(7) 0.121(8) 0.037(6) 0.032(5) 0.013(4)
C02Y 0.063(4) 0.113(7) 0.065(5) -0.014(5) 0.024(4) -0.004(4)
C02Z 0.099(4) 0.205(6) 0.120(5) -0.081(5) 0.018(4) 0.015(4)
C03E 0.105(4) 0.209(6) 0.127(5) -0.078(5) 0.008(4) 0.021(5)
C7 0.114(5) 0.215(6) 0.136(5) -0.077(5) 0.000(4) 0.034(5)
C2 0.112(5) 0.211(6) 0.132(5) -0.084(5) 0.009(4) 0.032(5)
C03A 0.092(4) 0.199(6) 0.115(5) -0.080(5) 0.010(4) 0.033(5)
C034 0.093(4) 0.201(6) 0.125(5) -0.069(5) 0.012(4) 0.022(5)
C030 0.061(4) 0.120(8) 0.077(5) -0.017(5) 0.027(4) -0.005(5)
C031 0.076(5) 0.095(6) 0.073(5) 0.001(4) 0.039(4) -0.003(4)
C032 0.066(4) 0.084(6) 0.066(5) 0.022(4) -0.019(4) -0.023(4)
C033 0.122(8) 0.067(5) 0.095(6) -0.013(5) 0.045(6) -0.022(5)
C035 0.093(7) 0.097(7) 0.113(8) 0.029(6) -0.012(6) -0.039(6)
C036 0.092(6) 0.107(6) 0.042(4) -0.003(4) 0.031(4) 0.003(5)
C037 0.100(7) 0.087(6) 0.110(8) -0.016(5) 0.048(6) -0.020(5)
N03H 0.136(5) 0.227(7) 0.143(5) -0.079(5) 0.011(5) 0.034(5)
C8 0.151(6) 0.249(7) 0.175(6) -0.068(6) 0.019(6) 0.030(6)
C11 0.112(5) 0.217(7) 0.141(6) -0.069(6) 0.028(5) 0.000(5)
Cl0A 0.269(7) 0.292(8) 0.227(7) 0.007(6) 0.070(6) -0.093(6)
Cl2 0.292(8) 0.269(7) 0.181(5) -0.050(5) 0.076(5) -0.009(6)
C33 0.258(17) 0.326(18) 0.239(17) -0.048(16) 0.058(16) -0.053(17)
C1 0.172(7) 0.258(8) 0.180(7) -0.058(6) 0.011(6) 0.022(7)
C0AA 0.159(7) 0.259(8) 0.175(7) -0.058(7) 0.027(6) 0.022(7)
C3 0.133(6) 0.223(7) 0.153(6) -0.065(6) 0.007(5) 0.001(6)
C4 0.131(5) 0.225(7) 0.152(6) -0.069(5) 0.011(5) 0.002(5)
C5 0.147(6) 0.252(8) 0.186(7) -0.068(6) 0.030(5) 0.018(6)
C6 0.148(6) 0.242(7) 0.166(6) -0.075(6) 0.010(6) 0.037(6)

loop_
_atom_type_symbol
_atom_type_description
_atom_type_scat_dispersion_real
_atom_type_scat_dispersion_imag
_atom_type_scat_source
C C 0.0148 0.0070 'International Tables Vol C Tables 4.2.6.8 and 6.1.1.4'
H H 0.0000 0.0000 'International Tables Vol C Tables 4.2.6.8 and 6.1.1.4'
Br Br -0.9502 1.0410 'International Tables Vol C Tables 4.2.6.8 and 6.1.1.4'
Cl Cl 0.3294 0.5404 'International Tables Vol C Tables 4.2.6.8 and 6.1.1.4'
N N 0.0253 0.0136 'International Tables Vol C Tables 4.2.6.8 and 6.1.1.4'
O O 0.0412 0.0250 'International Tables Vol C Tables 4.2.6.8 and 6.1.1.4'

loop_
_geom_angle_atom_site_label_1
_geom_angle_atom_site_label_2
_geom_angle_atom_site_label_3
_geom_angle
_geom_angle_site_symmetry_1
_geom_angle_site_symmetry_3
_geom_angle_publ_flag
C00M N007 C02L 120.0(5) . . ?
C00V N007 C00M 122.1(5) . . ?
C00V N007 C02L 116.1(5) . . ?
C00N N00B C010 123.5(6) . . ?
C00N N00B C02C 117.8(6) . . ?
C010 N00B C02C 117.7(5) . . ?
C00T N00F C015 125.2(6) . . ?
C00T N00F C023 116.1(5) . . ?
C015 N00F C023 116.5(5) . . ?
C01A N00G C01L 123.5(6) . . ?
C01A N00G C02K 116.6(5) . . ?
C01L N00G C02K 118.9(5) . . ?
C012 N00H C02F 117.5(5) . . ?
C01H N00H C012 122.4(5) . . ?
C01H N00H C02F 118.5(6) . . ?
C00R C00I C00J 122.3(5) . . ?
C00R C00I C016 120.3(5) . . ?
C016 C00I C00J 117.2(6) . . ?
C010 C00J C00I 117.6(5) . . ?
C011 C00J C00I 122.6(6) . . ?
C011 C00J C010 119.8(5) . . ?
C01C N00K C02B 119.9(5) . . ?
C01Y N00K C01C 124.6(6) . . ?
C01Y N00K C02B 115.2(6) . . ?
N007 C00M C011 120.7(5) . . ?
C00S C00M N007 120.8(5) . . ?
C00S C00M C011 118.4(5) . . ?
N00B C00N C016 115.9(6) . . ?
O00D C00N N00B 123.0(7) . . ?
O00D C00N C016 121.1(6) . . ?
C012 C00O H00O 118.8 . . ?
C012 C00O C013 122.4(6) . . ?
C013 C00O H00O 118.8 . . ?
C00Q C00P C00Y 119.2(6) . . ?
C01K C00P C00Q 117.7(5) . . ?
C01K C00P C00Y 122.8(6) . . ?
C00P C00Q C01H 120.6(5) . . ?
C00R C00Q C00P 121.7(6) . . ?
C00R C00Q C01H 117.6(6) . . ?
C00I C00R C00Q 119.8(6) . . ?
C00I C00R H00R 120.1 . . ?
C00Q C00R H00R 120.1 . . ?
C00M C00S C00U 116.5(5) . . ?
C01M C00S C00M 118.9(5) . . ?
C01M C00S C00U 124.6(6) . . ?
O009 C00T N00F 121.8(6) . . ?
O009 C00T C00Z 120.8(6) . . ?
N00F C00T C00Z 117.3(6) . . ?
C017 C00U C00S 121.5(6) . . ?
C017 C00U C01N 117.9(5) . . ?
C01N C00U C00S 120.6(5) . . ?
O005 C00V N007 120.7(6) . . ?
O005 C00V C017 122.7(5) . . ?
N007 C00V C017 116.6(5) . . ?
C01P C00W C01V 119.4(6) . . ?
C01P C00W C01Y 117.0(6) . . ?
C01V C00W C01Y 123.5(5) . . ?
C00Y C00X H00X 120.0 . . ?
C00Y C00X C01L 120.0(6) . . ?
C01L C00X H00X 120.0 . . ?
C00X C00Y C00P 123.3(6) . . ?
C00X C00Y C012 119.1(6) . . ?
C012 C00Y C00P 117.4(6) . . ?
C01F C00Z C00T 120.2(5) . . ?
C01N C00Z C00T 118.3(6) . . ?
C01N C00Z C01F 121.2(6) . . ?
N00B C010 C00J 120.4(5) . . ?
C01M C010 N00B 121.4(6) . . ?
C01M C010 C00J 118.1(6) . . ?
C00J C011 C00M 119.7(5) . . ?
C00J C011 H011 120.1 . . ?
C00M C011 H011 120.1 . . ?
N00H C012 C00Y 119.8(5) . . ?
C00O C012 N00H 122.9(6) . . ?
C00O C012 C00Y 117.2(6) . . ?
C00O C013 C019 124.5(6) . . ?
C00O C013 C01L 118.0(6) . . ?
C01L C013 C019 117.5(6) . . ?
C01O N014 C02E 119.5(6) . . ?
C032 N014 C01O 121.1(6) . . ?
C032 N014 C02E 117.2(6) . . ?
N00F C015 C01W 116.9(5) . . ?
C01E C015 N00F 124.9(6) . . ?
C01E C015 C01W 118.2(6) . . ?
C00I C016 C00N 122.9(6) . . ?
C00I C016 C01K 120.1(6) . . ?
C01K C016 C00N 116.8(6) . . ?
C00U C017 C00V 120.1(5) . . ?
C00U C017 C01I 121.5(6) . . ?
C01I C017 C00V 118.3(6) . . ?
C01O C018 H018 119.5 . . ?
C01O C018 C01W 121.0(6) . . ?
C01W C018 H018 119.5 . . ?
C01P C019 C013 123.0(6) . . ?
C01P C019 C01T 117.3(6) . . ?
C01T C019 C013 119.7(6) . . ?
O006 C01A N00G 122.4(6) . . ?
O006 C01A C01T 121.2(6) . . ?
N00G C01A C01T 116.3(5) . . ?
C01J C01B C020 117.7(6) . . ?
C01U C01B C01J 124.8(6) . . ?
C01U C01B C020 117.3(6) . . ?
C01Q C01C N00K 119.3(6) . . ?
C021 C01C N00K 121.3(6) . . ?
C021 C01C C01Q 118.7(7) . . ?
C015 C01E H01E 118.9 . . ?
C015 C01E C01U 122.3(6) . . ?
C01U C01E H01E 118.9 . . ?
C00Z C01F C01I 118.3(5) . . ?
C00Z C01F C01W 118.6(5) . . ?
C01I C01F C01W 123.1(5) . . ?
O008 C01H N00H 121.1(6) . . ?
O008 C01H C00Q 121.5(5) . . ?
N00H C01H C00Q 117.4(6) . . ?
C017 C01I C01F 120.8(6) . . ?
C017 C01I H01I 119.6 . . ?
C01F C01I H01I 119.6 . . ?
C01B C01J H01J 120.3 . . ?
C01R C01J C01B 119.5(6) . . ?
C01R C01J H01J 120.3 . . ?
C00P C01K C016 120.2(6) . . ?
C00P C01K H01K 119.9 . . ?
C016 C01K H01K 119.9 . . ?
N00G C01L C013 119.4(5) . . ?
C00X C01L N00G 122.7(6) . . ?
C00X C01L C013 117.9(5) . . ?
C00S C01M H01M 119.5 . . ?
C010 C01M C00S 121.1(6) . . ?
C010 C01M H01M 119.5 . . ?
C00U C01N H01N 120.0 . . ?
C00Z C01N C00U 120.1(6) . . ?
C00Z C01N H01N 120.0 . . ?
N014 C01O C01U 119.4(5) . . ?
C018 C01O N014 121.3(6) . . ?
C018 C01O C01U 119.2(6) . . ?
C00W C01P C019 121.4(6) . . ?
C00W C01P H01P 119.3 . . ?
C019 C01P H01P 119.3 . . ?
C01C C01Q H01Q 119.8 . . ?
C026 C01Q C01C 120.3(7) . . ?
C026 C01Q H01Q 119.8 . . ?
C01J C01R C022 117.7(6) . . ?
C02M C01R C01J 123.3(7) . . ?
C02M C01R C022 118.8(6) . . ?
C027 N01S H01S 120.1 . . ?
C027 N01S C02W 119.7(6) . . ?
C02W N01S H01S 120.1 . . ?
C019 C01T C01A 119.9(5) . . ?
C01Z C01T C019 122.9(6) . . ?
C01Z C01T C01A 117.2(6) . . ?
C01B C01U C01O 119.6(6) . . ?
C01E C01U C01B 123.2(6) . . ?
C01E C01U C01O 117.1(6) . . ?
C00W C01V H01V 119.9 . . ?
C01Z C01V C00W 120.1(6) . . ?
C01Z C01V H01V 119.9 . . ?
C015 C01W C01F 118.4(5) . . ?
C018 C01W C015 118.3(5) . . ?
C018 C01W C01F 123.3(6) . . ?
C021 C01X H01X 119.7 . . ?
C021 C01X C027 120.7(7) . . ?
C027 C01X H01X 119.7 . . ?
O00A C01Y N00K 123.3(8) . . ?
O00A C01Y C00W 119.5(7) . . ?
N00K C01Y C00W 117.2(8) . . ?
C01T C01Z C01V 118.7(6) . . ?
C01T C01Z H01Z 120.7 . . ?
C01V C01Z H01Z 120.7 . . ?
C024 C020 C01B 119.1(8) . . ?
C024 C020 C032 120.2(8) . . ?
C032 C020 C01B 120.2(7) . . ?
C01C C021 Br02 121.4(6) . . ?
C01C C021 C01X 121.8(7) . . ?
C01X C021 Br02 116.7(5) . . ?
O00L C022 C01R 120.3(7) . . ?
O00L C022 N029 119.9(9) . . ?
N029 C022 C01R 119.7(9) . . ?
N00F C023 H02A 108.9 . . ?
N00F C023 H02B 108.9 . . ?
H02A C023 H02B 107.7 . . ?
C02H C023 N00F 113.3(7) . . ?
C02H C023 H02A 108.9 . . ?
C02H C023 H02B 108.9 . . ?
C020 C024 H024 119.3 . . ?
C020 C024 C02M 121.4(8) . . ?
C02M C024 H024 119.3 . . ?
H02C C025 H02D 107.3 . . ?
C028 C025 H02C 108.0 . . ?
C028 C025 H02D 108.0 . . ?
C028 C025 C030 117.0(8) . . ?
C030 C025 H02C 108.0 . . ?
C030 C025 H02D 108.0 . . ?
C01Q C026 Br01 119.2(5) . . ?
C01Q C026 C027 121.9(7) . . ?
C027 C026 Br01 118.8(6) . . ?
N01S C027 C01X 120.8(7) . . ?
N01S C027 C026 123.2(7) . . ?
C01X C027 C026 115.9(7) . . ?
C025 C028 H02E 107.7 . . ?
C025 C028 H02F 107.7 . . ?
H02E C028 H02F 107.1 . . ?
C02G C028 C025 118.4(8) . . ?
C02G C028 H02E 107.7 . . ?
C02G C028 H02F 107.7 . . ?
C022 N029 C02Z 119.6(11) . . ?
C022 N029 C11 125.9(11) . . ?
C02Z N029 C11 114.4(10) . . ?
H02G C02A H02H 107.2 . . ?
C02E C02A H02G 107.8 . . ?
C02E C02A H02H 107.8 . . ?
C02P C02A H02G 107.8 . . ?
C02P C02A H02H 107.8 . . ?
C02P C02A C02E 118.0(8) . . ?
N00K C02B H02I 108.5 . . ?
N00K C02B H02J 108.5 . . ?
N00K C02B C036 115.2(7) . . ?
H02I C02B H02J 107.5 . . ?
C036 C02B H02I 108.5 . . ?
C036 C02B H02J 108.5 . . ?
N00B C02C H02K 109.1 . . ?
N00B C02C H02L 109.1 . . ?
H02K C02C H02L 107.8 . . ?
C02I C02C N00B 112.6(7) . . ?
C02I C02C H02K 109.1 . . ?
C02I C02C H02L 109.1 . . ?
N014 C02E C02A 115.5(7) . . ?
N014 C02E H02M 108.4 . . ?
N014 C02E H02N 108.4 . . ?
C02A C02E H02M 108.4 . . ?
C02A C02E H02N 108.4 . . ?
H02M C02E H02N 107.5 . . ?
N00H C02F H02O 109.0 . . ?
N00H C02F H02P 109.0 . . ?
N00H C02F C037 112.7(6) . . ?
H02O C02F H02P 107.8 . . ?
C037 C02F H02O 109.0 . . ?
C037 C02F H02P 109.0 . . ?
C028 C02G H02Q 108.0 . . ?
C028 C02G H02R 108.0 . . ?
C028 C02G C02L 117.1(6) . . ?
H02Q C02G H02R 107.3 . . ?
C02L C02G H02Q 108.0 . . ?
C02L C02G H02R 108.0 . . ?
C023 C02H H02S 107.8 . . ?
C023 C02H H02T 107.8 . . ?
C023 C02H C02T 118.1(8) . . ?
H02S C02H H02T 107.1 . . ?
C02T C02H H02S 107.8 . . ?
C02T C02H H02T 107.8 . . ?
C02C C02I H02U 108.2 . . ?
C02C C02I H02V 108.2 . . ?
C02C C02I C02R 116.4(8) . . ?
H02U C02I H02V 107.4 . . ?
C02R C02I H02U 108.2 . . ?
C02R C02I H02V 108.2 . . ?
H02W C02J H02X 107.8 . . ?
C02O C02J H02W 109.1 . . ?
C02O C02J H02X 109.1 . . ?
C02U C02J H02W 109.1 . . ?
C02U C02J H02X 109.1 . . ?
C02U C02J C02O 112.5(8) . . ?
N00G C02K H02Y 108.6 . . ?
N00G C02K H 108.6 . . ?
N00G C02K C02Y 114.9(6) . . ?
H02Y C02K H 107.5 . . ?
C02Y C02K H02Y 108.6 . . ?
C02Y C02K H 108.6 . . ?
N007 C02L C02G 112.6(6) . . ?
N007 C02L H02Z 109.1 . . ?
N007 C02L HA 109.1 . . ?
C02G C02L H02Z 109.1 . . ?
C02G C02L HA 109.1 . . ?
H02Z C02L HA 107.8 . . ?
C01R C02M C024 118.4(7) . . ?
C01R C02M H02 120.8 . . ?
C024 C02M H02 120.8 . . ?
H1 C02N HB 107.4 . . ?
C02U C02N H1 108.3 . . ?
C02U C02N HB 108.3 . . ?
C02W C02N H1 108.3 . . ?
C02W C02N HB 108.3 . . ?
C02W C02N C02U 116.0(7) . . ?
C02J C02O H2 108.4 . . ?
C02J C02O HC 108.4 . . ?
H2 C02O HC 107.5 . . ?
C031 C02O C02J 115.5(7) . . ?
C031 C02O H2 108.4 . . ?
C031 C02O HC 108.4 . . ?
C02A C02P H3 108.0 . . ?
C02A C02P HD 108.0 . . ?
H3 C02P HD 107.3 . . ?
C033 C02P C02A 117.0(9) . . ?
C033 C02P H3 108.0 . . ?
C033 C02P HD 108.0 . . ?
H4 C02Q HE 107.2 . . ?
C02T C02Q H4 108.0 . . ?
C02T C02Q HE 108.0 . . ?
C033 C02Q H4 108.0 . . ?
C033 C02Q HE 108.0 . . ?
C033 C02Q C02T 117.4(9) . . ?
C02I C02R H5 107.8 . . ?
C02I C02R HF 107.8 . . ?
H5 C02R HF 107.2 . . ?
C030 C02R C02I 117.8(8) . . ?
C030 C02R H5 107.8 . . ?
C030 C02R HF 107.8 . . ?
H6 C02S HG 107.7 . . ?
C02V C02S H6 108.9 . . ?
C02V C02S HG 108.9 . . ?
C02V C02S C02Y 113.3(7) . . ?
C02Y C02S H6 108.9 . . ?
C02Y C02S HG 108.9 . . ?
C02H C02T H7 107.5 . . ?
C02H C02T HH 107.5 . . ?
C02Q C02T C02H 119.3(9) . . ?
C02Q C02T H7 107.5 . . ?
C02Q C02T HH 107.5 . . ?
H7 C02T HH 107.0 . . ?
C02J C02U C02N 116.1(8) . . ?
C02J C02U H8 108.3 . . ?
C02J C02U HI 108.3 . . ?
C02N C02U H8 108.3 . . ?
C02N C02U HI 108.3 . . ?
H8 C02U HI 107.4 . . ?
C02S C02V H9 109.0 . . ?
C02S C02V HJ 109.0 . . ?
C02S C02V C02X 112.9(8) . . ?
H9 C02V HJ 107.8 . . ?
C02X C02V H9 109.0 . . ?
C02X C02V HJ 109.0 . . ?
N01S C02W C02N 110.9(7) . . ?
N01S C02W H10 109.5 . . ?
N01S C02W HK 109.5 . . ?
C02N C02W H10 109.5 . . ?
C02N C02W HK 109.5 . . ?
H10 C02W HK 108.1 . . ?
C02V C02X H11 110.0 . . ?
C02V C02X HL 110.0 . . ?
C02V C02X C035 108.5(8) . . ?
H11 C02X HL 108.4 . . ?
C035 C02X H11 110.0 . . ?
C035 C02X HL 110.0 . . ?
C02K C02Y C02S 116.0(7) . . ?
C02K C02Y H12 108.3 . . ?
C02K C02Y HM 108.3 . . ?
C02S C02Y H12 108.3 . . ?
C02S C02Y HM 108.3 . . ?
H12 C02Y HM 107.4 . . ?
C03E C02Z N029 120.8(7) . . ?
C03E C02Z C034 120.0 . . ?
C034 C02Z N029 115.1(8) . . ?
C02Z C03E Br04 122.0(5) . . ?
C7 C03E Br04 117.9(5) . . ?
C7 C03E C02Z 120.0 . . ?
C03E C7 H7A 120.0 . . ?
C03E C7 C2 120.0 . . ?
C2 C7 H7A 120.0 . . ?
C7 C2 C03A 120.0 . . ?
C7 C2 N03H 121.3(7) . . ?
C03A C2 N03H 117.0(8) . . ?
C2 C03A Br03 119.1(5) . . ?
C034 C03A Br03 120.4(4) . . ?
C034 C03A C2 120.0 . . ?
C02Z C034 H034 120.0 . . ?
C03A C034 C02Z 120.0 . . ?
C03A C034 H034 120.0 . . ?
C025 C030 H03A 108.1 . . ?
C025 C030 H03B 108.1 . . ?
C02R C030 C025 116.6(8) . . ?
C02R C030 H03A 108.1 . . ?
C02R C030 H03B 108.1 . . ?
H03A C030 H03B 107.3 . . ?
C02O C031 H03C 109.0 . . ?
C02O C031 H03D 109.0 . . ?
H03C C031 H03D 107.8 . . ?
C036 C031 C02O 112.8(7) . . ?
C036 C031 H03C 109.0 . . ?
C036 C031 H03D 109.0 . . ?
N014 C032 C020 119.7(6) . . ?
O02D C032 N014 120.4(8) . . ?
O02D C032 C020 119.8(7) . . ?
C02P C033 C02Q 117.6(9) . . ?
C02P C033 H03E 107.9 . . ?
C02P C033 H03F 107.9 . . ?
C02Q C033 H03E 107.9 . . ?
C02Q C033 H03F 107.9 . . ?
H03E C033 H03F 107.2 . . ?
C02X C035 H03G 109.0 . . ?
C02X C035 H03H 109.0 . . ?
H03G C035 H03H 107.8 . . ?
C037 C035 C02X 113.1(8) . . ?
C037 C035 H03G 109.0 . . ?
C037 C035 H03H 109.0 . . ?
C02B C036 H03I 107.7 . . ?
C02B C036 H03J 107.7 . . ?
C031 C036 C02B 118.5(7) . . ?
C031 C036 H03I 107.7 . . ?
C031 C036 H03J 107.7 . . ?
H03I C036 H03J 107.1 . . ?
C02F C037 H03K 108.5 . . ?
C02F C037 H03L 108.5 . . ?
C035 C037 C02F 115.2(9) . . ?
C035 C037 H03K 108.5 . . ?
C035 C037 H03L 108.5 . . ?
H03K C037 H03L 107.5 . . ?
C2 N03H H03M 121.2 . . ?
C2 N03H C6 117.7(10) . . ?
C6 N03H H03M 121.2 . . ?
H8A C8 H8B 107.7 . . ?
C1 C8 H8A 108.8 . . ?
C1 C8 H8B 108.8 . . ?
C6 C8 H8A 108.8 . . ?
C6 C8 H8B 108.8 . . ?
C6 C8 C1 113.7(5) . . ?
N029 C11 H11A 106.1 . . ?
N029 C11 H11B 106.1 . . ?
H11A C11 H11B 106.3 . . ?
C3 C11 N029 125.1(13) . . ?
C3 C11 H11A 106.1 . . ?
C3 C11 H11B 106.1 . . ?
Cl0A C33 H33A 107.7 . . ?
Cl0A C33 H33B 107.7 . . ?
Cl2 C33 Cl0A 118.5(12) . . ?
Cl2 C33 H33A 107.7 . . ?
Cl2 C33 H33B 107.7 . . ?
H33A C33 H33B 107.1 . . ?
C8 C1 H1A 110.2 . . ?
C8 C1 H1B 110.2 . . ?
H1A C1 H1B 108.5 . . ?
C0AA C1 C8 107.6(4) . . ?
C0AA C1 H1A 110.2 . . ?
C0AA C1 H1B 110.2 . . ?
C1 C0AA H0AA 109.5 . . ?
C1 C0AA H0AB 109.5 . . ?
C1 C0AA C5 110.9(8) . . ?
H0AA C0AA H0AB 108.0 . . ?
C5 C0AA H0AA 109.5 . . ?
C5 C0AA H0AB 109.5 . . ?
C11 C3 H3A 102.9 . . ?
C11 C3 H3B 102.9 . . ?
H3A C3 H3B 105.1 . . ?
C4 C3 C11 137.0(14) . . ?
C4 C3 H3A 102.9 . . ?
C4 C3 H3B 102.9 . . ?
C3 C4 H4A 108.1 . . ?
C3 C4 H4B 108.1 . . ?
C3 C4 C5 116.9(5) . . ?
H4A C4 H4B 107.3 . . ?
C5 C4 H4A 108.1 . . ?
C5 C4 H4B 108.1 . . ?
C0AA C5 H5A 109.2 . . ?
C0AA C5 H5B 109.2 . . ?
C4 C5 C0AA 112.0(8) . . ?
C4 C5 H5A 109.2 . . ?
C4 C5 H5B 109.2 . . ?
H5A C5 H5B 107.9 . . ?
N03H C6 H6A 108.4 . . ?
N03H C6 H6B 108.4 . . ?
C8 C6 N03H 115.3(10) . . ?
C8 C6 H6A 108.4 . . ?
C8 C6 H6B 108.4 . . ?
H6A C6 H6B 107.5 . . ?

loop_
_geom_bond_atom_site_label_1
_geom_bond_atom_site_label_2
_geom_bond_distance
_geom_bond_site_symmetry_2
_geom_bond_publ_flag
Br01 C026 1.894(7) . ?
Br02 C021 1.907(8) . ?
Br03 C03A 1.871(5) . ?
Br04 C03E 1.880(6) . ?
O005 C00V 1.222(7) . ?
O006 C01A 1.224(8) . ?
N007 C00M 1.408(7) . ?
N007 C00V 1.381(7) . ?
N007 C02L 1.484(9) . ?
O008 C01H 1.247(8) . ?
O009 C00T 1.240(8) . ?
O00A C01Y 1.194(10) . ?
N00B C00N 1.347(9) . ?
N00B C010 1.410(8) . ?
N00B C02C 1.500(10) . ?
O00D C00N 1.222(8) . ?
N00F C00T 1.336(8) . ?
N00F C015 1.409(8) . ?
N00F C023 1.507(10) . ?
N00G C01A 1.373(8) . ?
N00G C01L 1.410(8) . ?
N00G C02K 1.474(9) . ?
N00H C012 1.423(8) . ?
N00H C01H 1.344(8) . ?
N00H C02F 1.463(9) . ?
C00I C00J 1.488(8) . ?
C00I C00R 1.381(9) . ?
C00I C016 1.389(9) . ?
C00J C010 1.411(9) . ?
C00J C011 1.391(9) . ?
N00K C01C 1.423(9) . ?
N00K C01Y 1.349(10) . ?
N00K C02B 1.508(10) . ?
O00L C022 1.216(10) . ?
C00M C00S 1.404(9) . ?
C00M C011 1.414(8) . ?
C00N C016 1.490(11) . ?
C00O H00O 0.9500 . ?
C00O C012 1.369(8) . ?
C00O C013 1.375(9) . ?
C00P C00Q 1.410(9) . ?
C00P C00Y 1.437(9) . ?
C00P C01K 1.405(10) . ?
C00Q C00R 1.397(8) . ?
C00Q C01H 1.483(10) . ?
C00R H00R 0.9500 . ?
C00S C00U 1.432(8) . ?
C00S C01M 1.394(9) . ?
C00T C00Z 1.480(9) . ?
C00U C017 1.383(9) . ?
C00U C01N 1.425(9) . ?
C00V C017 1.476(9) . ?
C00W C01P 1.386(8) . ?
C00W C01V 1.414(10) . ?
C00W C01Y 1.497(11) . ?
C00X H00X 0.9500 . ?
C00X C00Y 1.378(9) . ?
C00X C01L 1.406(8) . ?
C00Y C012 1.436(10) . ?
C00Z C01F 1.397(8) . ?
C00Z C01N 1.389(8) . ?
C010 C01M 1.392(8) . ?
C011 H011 0.9500 . ?
C013 C019 1.460(9) . ?
C013 C01L 1.428(9) . ?
N014 C01O 1.405(8) . ?
N014 C02E 1.460(11) . ?
N014 C032 1.377(10) . ?
C015 C01E 1.365(8) . ?
C015 C01W 1.434(9) . ?
C016 C01K 1.419(8) . ?
C017 C01I 1.390(8) . ?
C018 H018 0.9500 . ?
C018 C01O 1.362(9) . ?
C018 C01W 1.400(9) . ?
C019 C01P 1.394(10) . ?
C019 C01T 1.405(9) . ?
C01A C01T 1.512(10) . ?
C01B C01J 1.436(10) . ?
C01B C01U 1.431(9) . ?
C01B C020 1.447(10) . ?
C01C C01Q 1.397(9) . ?
C01C C021 1.345(10) . ?
C01E H01E 0.9500 . ?
C01E C01U 1.395(9) . ?
C01F C01I 1.397(9) . ?
C01F C01W 1.477(8) . ?
C01I H01I 0.9500 . ?
C01J H01J 0.9500 . ?
C01J C01R 1.369(8) . ?
C01K H01K 0.9500 . ?
C01M H01M 0.9500 . ?
C01N H01N 0.9500 . ?
C01O C01U 1.437(10) . ?
C01P H01P 0.9500 . ?
C01Q H01Q 0.9500 . ?
C01Q C026 1.371(10) . ?
C01R C022 1.511(12) . ?
C01R C02M 1.365(11) . ?
N01S H01S 0.8800 . ?
N01S C027 1.383(10) . ?
N01S C02W 1.471(10) . ?
C01T C01Z 1.374(9) . ?
C01V H01V 0.9500 . ?
C01V C01Z 1.392(10) . ?
C01X H01X 0.9500 . ?
C01X C021 1.391(12) . ?
C01X C027 1.406(11) . ?
C01Z H01Z 0.9500 . ?
C020 C024 1.394(11) . ?
C020 C032 1.416(13) . ?
C022 N029 1.352(13) . ?
C023 H02A 0.9900 . ?
C023 H02B 0.9900 . ?
C023 C02H 1.441(13) . ?
C024 H024 0.9500 . ?
C024 C02M 1.404(14) . ?
C025 H02C 0.9900 . ?
C025 H02D 0.9900 . ?
C025 C028 1.543(14) . ?
C025 C030 1.608(13) . ?
C026 C027 1.407(11) . ?
C028 H02E 0.9900 . ?
C028 H02F 0.9900 . ?
C028 C02G 1.459(12) . ?
N029 C02Z 1.449(14) . ?
N029 C11 1.489(19) . ?
C02A H02G 0.9900 . ?
C02A H02H 0.9900 . ?
C02A C02E 1.549(17) . ?
C02A C02P 1.486(17) . ?
C02B H02I 0.9900 . ?
C02B H02J 0.9900 . ?
C02B C036 1.521(11) . ?
C02C H02K 0.9900 . ?
C02C H02L 0.9900 . ?
C02C C02I 1.472(14) . ?
O02D C032 1.250(10) . ?
C02E H02M 0.9900 . ?
C02E H02N 0.9900 . ?
C02F H02O 0.9900 . ?
C02F H02P 0.9900 . ?
C02F C037 1.523(13) . ?
C02G H02Q 0.9900 . ?
C02G H02R 0.9900 . ?
C02G C02L 1.555(12) . ?
C02H H02S 0.9900 . ?
C02H H02T 0.9900 . ?
C02H C02T 1.537(15) . ?
C02I H02U 0.9900 . ?
C02I H02V 0.9900 . ?
C02I C02R 1.539(15) . ?
C02J H02W 0.9900 . ?
C02J H02X 0.9900 . ?
C02J C02O 1.550(13) . ?
C02J C02U 1.515(14) . ?
C02K H02Y 0.9900 . ?
C02K H 0.9900 . ?
C02K C02Y 1.514(12) . ?
C02L H02Z 0.9900 . ?
C02L HA 0.9900 . ?
C02M H02 0.9500 . ?
C02N H1 0.9900 . ?
C02N HB 0.9900 . ?
C02N C02U 1.558(13) . ?
C02N C02W 1.541(12) . ?
C02O H2 0.9900 . ?
C02O HC 0.9900 . ?
C02O C031 1.519(11) . ?
C02P H3 0.9900 . ?
C02P HD 0.9900 . ?
C02P C033 1.464(14) . ?
C02Q H4 0.9900 . ?
C02Q HE 0.9900 . ?
C02Q C02T 1.533(13) . ?
C02Q C033 1.498(15) . ?
C02R H5 0.9900 . ?
C02R HF 0.9900 . ?
C02R C030 1.454(15) . ?
C02S H6 0.9900 . ?
C02S HG 0.9900 . ?
C02S C02V 1.526(14) . ?
C02S C02Y 1.550(13) . ?
C02T H7 0.9900 . ?
C02T HH 0.9900 . ?
C02U H8 0.9900 . ?
C02U HI 0.9900 . ?
C02V H9 0.9900 . ?
C02V HJ 0.9900 . ?
C02V C02X 1.569(13) . ?
C02W H10 0.9900 . ?
C02W HK 0.9900 . ?
C02X H11 0.9900 . ?
C02X HL 0.9900 . ?
C02X C035 1.659(17) . ?
C02Y H12 0.9900 . ?
C02Y HM 0.9900 . ?
C02Z C03E 1.3900 . ?
C02Z C034 1.3900 . ?
C03E C7 1.3900 . ?
C7 H7A 0.9500 . ?
C7 C2 1.3900 . ?
C2 C03A 1.3900 . ?
C2 N03H 1.441(13) . ?
C03A C034 1.3900 . ?
C034 H034 0.9500 . ?
C030 H03A 0.9900 . ?
C030 H03B 0.9900 . ?
C031 H03C 0.9900 . ?
C031 H03D 0.9900 . ?
C031 C036 1.511(12) . ?
C033 H03E 0.9900 . ?
C033 H03F 0.9900 . ?
C035 H03G 0.9900 . ?
C035 H03H 0.9900 . ?
C035 C037 1.451(15) . ?
C036 H03I 0.9900 . ?
C036 H03J 0.9900 . ?
C037 H03K 0.9900 . ?
C037 H03L 0.9900 . ?
N03H H03M 0.8800 . ?
N03H C6 1.458(11) . ?
C8 H8A 0.9900 . ?
C8 H8B 0.9900 . ?
C8 C1 1.483(4) . ?
C8 C6 1.444(4) . ?
C11 H11A 0.9900 . ?
C11 H11B 0.9900 . ?
C11 C3 1.455(4) . ?
Cl0A C33 1.695(12) . ?
Cl2 C33 1.675(12) . ?
C33 H33A 0.9900 . ?
C33 H33B 0.9900 . ?
C1 H1A 0.9900 . ?
C1 H1B 0.9900 . ?
C1 C0AA 1.439(4) . ?
C0AA H0AA 0.9900 . ?
C0AA H0AB 0.9900 . ?
C0AA C5 1.455(4) . ?
C3 H3A 0.9900 . ?
C3 H3B 0.9900 . ?
C3 C4 1.442(4) . ?
C4 H4A 0.9900 . ?
C4 H4B 0.9900 . ?
C4 C5 1.445(4) . ?
C5 H5A 0.9900 . ?
C5 H5B 0.9900 . ?
C6 H6A 0.9900 . ?
C6 H6B 0.9900 . ?

loop_
_geom_torsion_atom_site_label_1
_geom_torsion_atom_site_label_2
_geom_torsion_atom_site_label_3
_geom_torsion_atom_site_label_4
_geom_torsion
_geom_torsion_site_symmetry_1
_geom_torsion_site_symmetry_2
_geom_torsion_site_symmetry_3
_geom_torsion_site_symmetry_4
_geom_torsion_publ_flag
Br01 C026 C027 N01S -5.9(10) . . . . ?
Br01 C026 C027 C01X 176.3(5) . . . . ?
Br03 C03A C034 C02Z -171.7(9) . . . . ?
Br04 C03E C7 C2 -177.1(9) . . . . ?
O005 C00V C017 C00U 169.9(6) . . . . ?
O005 C00V C017 C01I -11.2(9) . . . . ?
O006 C01A C01T C019 163.5(6) . . . . ?
O006 C01A C01T C01Z -15.8(10) . . . . ?
N007 C00M C00S C00U -17.9(8) . . . . ?
N007 C00M C00S C01M 159.3(6) . . . . ?
N007 C00M C011 C00J -163.5(5) . . . . ?
N007 C00V C017 C00U -8.4(9) . . . . ?
N007 C00V C017 C01I 170.5(6) . . . . ?
O009 C00T C00Z C01F 166.5(7) . . . . ?
O009 C00T C00Z C01N -7.2(11) . . . . ?
N00B C00N C016 C00I -9.5(10) . . . . ?
N00B C00N C016 C01K 175.9(6) . . . . ?
N00B C010 C01M C00S -164.9(6) . . . . ?
N00B C02C C02I C02R -68.9(10) . . . . ?
O00D C00N C016 C00I 171.2(7) . . . . ?
O00D C00N C016 C01K -3.4(10) . . . . ?
N00F C00T C00Z C01F -11.0(10) . . . . ?
N00F C00T C00Z C01N 175.3(7) . . . . ?
N00F C015 C01E C01U -165.7(7) . . . . ?
N00F C015 C01W C018 162.9(6) . . . . ?
N00F C015 C01W C01F -19.4(9) . . . . ?
N00F C023 C02H C02T -72.4(9) . . . . ?
N00G C01A C01T C019 -13.2(9) . . . . ?
N00G C01A C01T C01Z 167.5(6) . . . . ?
N00G C02K C02Y C02S -68.8(9) . . . . ?
N00H C02F C037 C035 -71.6(10) . . . . ?
C00I C00J C010 N00B -17.2(9) . . . . ?
C00I C00J C010 C01M 165.7(5) . . . . ?
C00I C00J C011 C00M -179.1(5) . . . . ?
C00I C016 C01K C00P 4.4(9) . . . . ?
C00J C00I C00R C00Q 175.7(5) . . . . ?
C00J C00I C016 C00N 5.7(9) . . . . ?
C00J C00I C016 C01K -179.9(5) . . . . ?
C00J C010 C01M C00S 12.2(9) . . . . ?
N00K C01C C01Q C026 -165.7(6) . . . . ?
N00K C01C C021 Br02 -18.4(9) . . . . ?
N00K C01C C021 C01X 165.0(7) . . . . ?
N00K C02B C036 C031 -70.5(10) . . . . ?
O00L C022 N029 C02Z 168.6(9) . . . . ?
O00L C022 N029 C11 -13.4(18) . . . . ?
C00M N007 C00V O005 -176.2(6) . . . . ?
C00M N007 C00V C017 2.1(8) . . . . ?
C00M N007 C02L C02G 81.7(7) . . . . ?
C00M C00S C00U C017 11.6(9) . . . . ?
C00M C00S C00U C01N -169.3(6) . . . . ?
C00M C00S C01M C010 5.5(9) . . . . ?
C00N N00B C010 C00J 13.9(10) . . . . ?
C00N N00B C010 C01M -169.0(6) . . . . ?
C00N N00B C02C C02I -83.9(9) . . . . ?
C00N C016 C01K C00P 179.1(6) . . . . ?
C00O C013 C019 C01P 15.6(10) . . . . ?
C00O C013 C019 C01T -167.2(6) . . . . ?
C00O C013 C01L N00G 158.3(6) . . . . ?
C00O C013 C01L C00X -20.6(9) . . . . ?
C00P C00Q C00R C00I 3.4(9) . . . . ?
C00P C00Q C01H O008 167.8(6) . . . . ?
C00P C00Q C01H N00H -13.8(9) . . . . ?
C00P C00Y C012 N00H -19.0(8) . . . . ?
C00P C00Y C012 C00O 164.2(5) . . . . ?
C00Q C00P C00Y C00X -166.0(6) . . . . ?
C00Q C00P C00Y C012 9.2(8) . . . . ?
C00Q C00P C01K C016 0.5(8) . . . . ?
C00R C00I C00J C010 -166.7(6) . . . . ?
C00R C00I C00J C011 15.5(9) . . . . ?
C00R C00I C016 C00N -179.9(6) . . . . ?
C00R C00I C016 C01K -5.5(9) . . . . ?
C00R C00Q C01H O008 -7.4(9) . . . . ?
C00R C00Q C01H N00H 170.9(5) . . . . ?
C00S C00M C011 C00J 14.6(8) . . . . ?
C00S C00U C017 C00V 1.4(9) . . . . ?
C00S C00U C017 C01I -177.4(6) . . . . ?
C00S C00U C01N C00Z 175.7(6) . . . . ?
C00T N00F C015 C01E -164.2(7) . . . . ?
C00T N00F C015 C01W 16.6(10) . . . . ?
C00T N00F C023 C02H -80.3(8) . . . . ?
C00T C00Z C01F C01I -174.0(6) . . . . ?
C00T C00Z C01F C01W 7.3(9) . . . . ?
C00T C00Z C01N C00U 177.4(6) . . . . ?
C00U C00S C01M C010 -177.5(6) . . . . ?
C00U C017 C01I C01F -0.2(10) . . . . ?
C00V N007 C00M C00S 11.4(9) . . . . ?
C00V N007 C00M C011 -170.5(5) . . . . ?
C00V N007 C02L C02G -83.4(7) . . . . ?
C00V C017 C01I C01F -179.1(6) . . . . ?
C00W C01V C01Z C01T -3.6(10) . . . . ?
C00X C00Y C012 N00H 156.5(6) . . . . ?
C00X C00Y C012 C00O -20.3(8) . . . . ?
C00Y C00P C00Q C00R -178.1(5) . . . . ?
C00Y C00P C00Q C01H 6.9(8) . . . . ?
C00Y C00P C01K C016 173.9(6) . . . . ?
C00Y C00X C01L N00G -163.6(6) . . . . ?
C00Y C00X C01L C013 15.2(10) . . . . ?
C00Z C01F C01I C017 -1.3(9) . . . . ?
C00Z C01F C01W C015 8.0(9) . . . . ?
C00Z C01F C01W C018 -174.4(7) . . . . ?
C010 N00B C00N O00D 178.8(7) . . . . ?
C010 N00B C00N C016 -0.5(10) . . . . ?
C010 N00B C02C C02I 84.8(8) . . . . ?
C010 C00J C011 C00M 3.1(9) . . . . ?
C011 C00J C010 N00B 160.7(5) . . . . ?
C011 C00J C010 C01M -16.5(9) . . . . ?
C011 C00M C00S C00U 163.9(5) . . . . ?
C011 C00M C00S C01M -18.9(8) . . . . ?
C012 N00H C01H O008 -177.7(6) . . . . ?
C012 N00H C01H C00Q 4.0(9) . . . . ?
C012 N00H C02F C037 88.7(8) . . . . ?
C012 C00O C013 C019 -175.1(6) . . . . ?
C012 C00O C013 C01L 5.3(10) . . . . ?
C013 C00O C012 N00H -161.7(6) . . . . ?
C013 C00O C012 C00Y 15.0(9) . . . . ?
C013 C019 C01P C00W 171.8(6) . . . . ?
C013 C019 C01T C01A 4.7(9) . . . . ?
C013 C019 C01T C01Z -176.0(6) . . . . ?
N014 C01O C01U C01B -12.3(10) . . . . ?
N014 C01O C01U C01E 163.8(7) . . . . ?
C015 N00F C00T O009 -178.9(7) . . . . ?
C015 N00F C00T C00Z -1.4(11) . . . . ?
C015 N00F C023 C02H 83.8(8) . . . . ?
C015 C01E C01U C01B 179.2(7) . . . . ?
C015 C01E C01U C01O 3.3(10) . . . . ?
C016 C00I C00J C010 7.5(8) . . . . ?
C016 C00I C00J C011 -170.3(6) . . . . ?
C016 C00I C00R C00Q 1.7(8) . . . . ?
C017 C00U C01N C00Z -5.2(9) . . . . ?
C018 C01O C01U C01B 166.2(7) . . . . ?
C018 C01O C01U C01E -17.7(10) . . . . ?
C019 C013 C01L N00G -21.3(9) . . . . ?
C019 C013 C01L C00X 159.8(6) . . . . ?
C019 C01T C01Z C01V 3.1(10) . . . . ?
C01A N00G C01L C00X -168.1(7) . . . . ?
C01A N00G C01L C013 13.1(10) . . . . ?
C01A N00G C02K C02Y -88.6(7) . . . . ?
C01A C01T C01Z C01V -177.6(6) . . . . ?
C01B C01J C01R C022 169.5(7) . . . . ?
C01B C01J C01R C02M -5.5(11) . . . . ?
C01B C020 C024 C02M 3.0(14) . . . . ?
C01B C020 C032 N014 -16.1(13) . . . . ?
C01B C020 C032 O02D 160.9(9) . . . . ?
C01C N00K C01Y O00A 174.1(7) . . . . ?
C01C N00K C01Y C00W -5.5(9) . . . . ?
C01C N00K C02B C036 -6.4(10) . . . . ?
C01C C01Q C026 Br01 177.6(5) . . . . ?
C01C C01Q C026 C027 2.3(10) . . . . ?
C01E C015 C01W C018 -16.4(10) . . . . ?
C01E C015 C01W C01F 161.4(6) . . . . ?
C01F C00Z C01N C00U 3.8(10) . . . . ?
C01H N00H C012 C00O -171.0(6) . . . . ?
C01H N00H C012 C00Y 12.4(9) . . . . ?
C01H N00H C02F C037 -77.2(8) . . . . ?
C01H C00Q C00R C00I 178.6(5) . . . . ?
C01I C01F C01W C015 -170.6(6) . . . . ?
C01I C01F C01W C018 7.1(10) . . . . ?
C01J C01B C01U C01E 9.8(12) . . . . ?
C01J C01B C01U C01O -174.4(7) . . . . ?
C01J C01B C020 C024 0.8(12) . . . . ?
C01J C01B C020 C032 -171.2(7) . . . . ?
C01J C01R C022 O00L -78.4(9) . . . . ?
C01J C01R C022 N029 104.8(9) . . . . ?
C01J C01R C02M C024 9.2(12) . . . . ?
C01K C00P C00Q C00R -4.4(8) . . . . ?
C01K C00P C00Q C01H -179.5(6) . . . . ?
C01K C00P C00Y C00X 20.7(9) . . . . ?
C01K C00P C00Y C012 -164.0(6) . . . . ?
C01L N00G C01A O006 -172.3(6) . . . . ?
C01L N00G C01A C01T 4.3(10) . . . . ?
C01L N00G C02K C02Y 81.0(8) . . . . ?
C01L C00X C00Y C00P -179.6(6) . . . . ?
C01L C00X C00Y C012 5.2(9) . . . . ?
C01L C013 C019 C01P -164.8(6) . . . . ?
C01L C013 C019 C01T 12.3(9) . . . . ?
C01M C00S C00U C017 -165.4(6) . . . . ?
C01M C00S C00U C01N 13.7(9) . . . . ?
C01N C00U C017 C00V -177.7(6) . . . . ?
C01N C00U C017 C01I 3.5(9) . . . . ?
C01N C00Z C01F C01I -0.5(10) . . . . ?
C01N C00Z C01F C01W -179.1(6) . . . . ?
C01O N014 C02E C02A 75.0(9) . . . . ?
C01O N014 C032 C020 3.9(13) . . . . ?
C01O N014 C032 O02D -173.0(9) . . . . ?
C01O C018 C01W C015 2.1(11) . . . . ?
C01O C018 C01W C01F -175.5(7) . . . . ?
C01P C00W C01V C01Z -0.3(10) . . . . ?
C01P C00W C01Y O00A -52.8(9) . . . . ?
C01P C00W C01Y N00K 126.9(7) . . . . ?
C01P C019 C01T C01A -178.0(6) . . . . ?
C01P C019 C01T C01Z 1.3(10) . . . . ?
C01Q C01C C021 Br02 171.3(5) . . . . ?
C01Q C01C C021 C01X -5.3(10) . . . . ?
C01Q C026 C027 N01S 169.4(7) . . . . ?
C01Q C026 C027 C01X -8.4(10) . . . . ?
C01R C022 N029 C02Z -14.6(14) . . . . ?
C01R C022 N029 C11 163.5(12) . . . . ?
C01T C019 C01P C00W -5.3(9) . . . . ?
C01U C01B C01J C01R 175.1(7) . . . . ?
C01U C01B C020 C024 -174.4(8) . . . . ?
C01U C01B C020 C032 13.6(11) . . . . ?
C01V C00W C01P C019 4.9(10) . . . . ?
C01V C00W C01Y O00A 122.8(8) . . . . ?
C01V C00W C01Y N00K -57.5(9) . . . . ?
C01W C015 C01E C01U 13.5(10) . . . . ?
C01W C018 C01O N014 -166.6(7) . . . . ?
C01W C018 C01O C01U 14.9(11) . . . . ?
C01W C01F C01I C017 177.3(6) . . . . ?
C01Y N00K C01C C01Q -66.6(9) . . . . ?
C01Y N00K C01C C021 123.2(7) . . . . ?
C01Y N00K C02B C036 167.7(7) . . . . ?
C01Y C00W C01P C019 -179.3(6) . . . . ?
C01Y C00W C01V C01Z -175.9(7) . . . . ?
C020 C01B C01J C01R 0.3(10) . . . . ?
C020 C01B C01U C01E -175.4(7) . . . . ?
C020 C01B C01U C01O 0.5(10) . . . . ?
C020 C024 C02M C01R -7.9(14) . . . . ?
C021 C01C C01Q C026 4.8(10) . . . . ?
C021 C01X C027 N01S -170.0(7) . . . . ?
C021 C01X C027 C026 7.8(10) . . . . ?
C022 C01R C02M C024 -165.7(8) . . . . ?
C022 N029 C02Z C03E 120.8(10) . . . . ?
C022 N029 C02Z C034 -81.9(13) . . . . ?
C022 N029 C11 C3 137.5(17) . . . . ?
C023 N00F C00T O009 -16.3(11) . . . . ?
C023 N00F C00T C00Z 161.2(7) . . . . ?
C023 N00F C015 C01E 33.3(10) . . . . ?
C023 N00F C015 C01W -145.9(7) . . . . ?
C023 C02H C02T C02Q 93.7(11) . . . . ?
C024 C020 C032 N014 172.0(9) . . . . ?
C024 C020 C032 O02D -11.0(15) . . . . ?
C025 C028 C02G C02L 91.8(9) . . . . ?
C027 N01S C02W C02N 87.2(9) . . . . ?
C027 C01X C021 Br02 -177.9(5) . . . . ?
C027 C01X C021 C01C -1.1(11) . . . . ?
C028 C025 C030 C02R 168.1(8) . . . . ?
C028 C02G C02L N007 -66.1(9) . . . . ?
N029 C02Z C03E Br04 -26.8(11) . . . . ?
N029 C02Z C03E C7 156.2(12) . . . . ?
N029 C02Z C034 C03A -157.5(11) . . . . ?
N029 C11 C3 C4 4(3) . . . . ?
C02A C02P C033 C02Q -166.5(9) . . . . ?
C02B N00K C01C C01Q 107.0(7) . . . . ?
C02B N00K C01C C021 -63.3(9) . . . . ?
C02B N00K C01Y O00A 0.3(10) . . . . ?
C02B N00K C01Y C00W -179.3(6) . . . . ?
C02C N00B C00N O00D -13.1(11) . . . . ?
C02C N00B C00N C016 167.6(7) . . . . ?
C02C N00B C010 C00J -154.1(7) . . . . ?
C02C N00B C010 C01M 22.9(9) . . . . ?
C02C C02I C02R C030 91.6(11) . . . . ?
C02E N014 C01O C018 29.0(11) . . . . ?
C02E N014 C01O C01U -152.6(8) . . . . ?
C02E N014 C032 C020 167.1(8) . . . . ?
C02E N014 C032 O02D -9.8(14) . . . . ?
C02E C02A C02P C033 89.7(10) . . . . ?
C02F N00H C012 C00O 23.7(9) . . . . ?
C02F N00H C012 C00Y -152.8(6) . . . . ?
C02F N00H C01H O008 -12.5(10) . . . . ?
C02F N00H C01H C00Q 169.2(6) . . . . ?
C02I C02R C030 C025 -162.1(8) . . . . ?
C02J C02O C031 C036 -79.6(11) . . . . ?
C02K N00G C01A O006 -3.2(10) . . . . ?
C02K N00G C01A C01T 173.5(6) . . . . ?
C02K N00G C01L C00X 23.0(10) . . . . ?
C02K N00G C01L C013 -155.9(7) . . . . ?
C02L N007 C00M C00S -152.8(6) . . . . ?
C02L N007 C00M C011 25.3(8) . . . . ?
C02L N007 C00V O005 -11.4(9) . . . . ?
C02L N007 C00V C017 166.9(6) . . . . ?
C02M C01R C022 O00L 96.9(9) . . . . ?
C02M C01R C022 N029 -80.0(11) . . . . ?
C02O C02J C02U C02N -174.9(6) . . . . ?
C02O C031 C036 C02B -179.7(8) . . . . ?
C02P C02A C02E N014 -66.4(10) . . . . ?
C02S C02V C02X C035 168.1(8) . . . . ?
C02T C02Q C033 C02P 172.0(9) . . . . ?
C02U C02J C02O C031 -82.7(10) . . . . ?
C02U C02N C02W N01S -60.1(11) . . . . ?
C02V C02S C02Y C02K 94.0(9) . . . . ?
C02V C02X C035 C037 -161.1(9) . . . . ?
C02W N01S C027 C01X 48.3(10) . . . . ?
C02W N01S C027 C026 -129.4(8) . . . . ?
C02W C02N C02U C02J -65.7(10) . . . . ?
C02X C035 C037 C02F 93.5(11) . . . . ?
C02Y C02S C02V C02X -165.2(7) . . . . ?
C02Z N029 C11 C3 -44(2) . . . . ?
C02Z C03E C7 C2 0.0 . . . . ?
C03E C02Z C034 C03A 0.0 . . . . ?
C03E C7 C2 C03A 0.0 . . . . ?
C03E C7 C2 N03H -164.9(14) . . . . ?
C7 C2 C03A Br03 171.8(9) . . . . ?
C7 C2 C03A C034 0.0 . . . . ?
C7 C2 N03H C6 33.1(18) . . . . ?
C2 C03A C034 C02Z 0.0 . . . . ?
C2 N03H C6 C8 30.5(19) . . . . ?
C03A C2 N03H C6 -132.2(12) . . . . ?
C034 C02Z C03E Br04 177.0(9) . . . . ?
C034 C02Z C03E C7 0.0 . . . . ?
C030 C025 C028 C02G -160.0(7) . . . . ?
C032 N014 C01O C018 -168.2(8) . . . . ?
C032 N014 C01O C01U 10.3(12) . . . . ?
C032 N014 C02E C02A -88.5(10) . . . . ?
C032 C020 C024 C02M 175.0(9) . . . . ?
C033 C02Q C02T C02H -152.1(10) . . . . ?
N03H C2 C03A Br03 -22.7(11) . . . . ?
N03H C2 C03A C034 165.5(12) . . . . ?
C8 C1 C0AA C5 -82.6(12) . . . . ?
C11 N029 C02Z C03E -57.5(14) . . . . ?
C11 N029 C02Z C034 99.9(11) . . . . ?
C11 C3 C4 C5 132(2) . . . . ?
C1 C8 C6 N03H 98.0(16) . . . . ?
C1 C0AA C5 C4 140.6(13) . . . . ?
C3 C4 C5 C0AA -152.5(14) . . . . ?
C6 C8 C1 C0AA -95.1(14) . . . . ?

loop_
_smtbx_masks_void_nr
_smtbx_masks_void_average_x
_smtbx_masks_void_average_y
_smtbx_masks_void_average_z
_smtbx_masks_void_volume
_smtbx_masks_void_count_electrons
_smtbx_masks_void_content
1 -0.563 -0.248 -0.556 4726.6 1285.1 ?
